data_1576506
loop_
_publ_author_name
'Xiang, Xiaoshuang'
'Hermann, Mathias'
'Ye, Lei'
'Seitz, Philipp'
'Estaque, Lilian'
'Pieters, Gr&#xe9;gory'
'Drewello, Thomas'
'Esser, Birgit'

_publ_section_title
;
 Diketo[<i>n</i>]CPPs as chiral and shape-adaptive fullerene hosts and
 precursors to DBP[<i>n</i>]CPPs.
;
_journal_issue 13
_journal_name_full 'Chemical science'
_journal_page_first 6677
_journal_page_last 6687
_journal_paper_doi 10.1039/d5sc05305f
_journal_volume 17
_journal_year 2026
_chemical_formula_moiety 'C70 H44 O2, C2 H3 N [+ solvent]'
_chemical_formula_sum 'C72 H47 N O2'
_chemical_formula_weight 958.10
_space_group_crystal_system monoclinic
_space_group_IT_number 7
_space_group_name_Hall 'P -2yc'
_space_group_name_H-M_alt 'P 1 c 1'
_atom_sites_solution_hydrogens geom
_atom_sites_solution_primary direct
_audit_block_doi 10.5517/ccdc.csd.cc2kcd5j
_audit_creation_date 2024-06-21
_audit_creation_method
;FinalCif V139 by Daniel Kratzert, Freiburg 2024, 
https://dkratzert.de/finalcif.html
;
_audit_update_record
;
2024-06-21 deposited with the CCDC.	2026-01-21 downloaded from the CCDC.
;
_cell_angle_alpha 90
_cell_angle_beta 91.107(3)
_cell_angle_gamma 90
_cell_formula_units_Z 4
_cell_length_a 10.3442(3)
_cell_length_b 17.7628(6)
_cell_length_c 37.0847(10)
_cell_measurement_reflns_used 13394
_cell_measurement_temperature 150.00(14)
_cell_measurement_theta_max 72.6940
_cell_measurement_theta_min 3.4120
_cell_volume 6812.7(4)
_computing_cell_refinement 'CrysAlisPro 1.171.43.112a (Rigaku OD, 2024)'
_computing_data_collection 'CrysAlisPro system (CCD 42.102a (release 15-09-2023))'
_computing_data_reduction 'CrysAlisPro 1.171.43.112a (Rigaku OD, 2024)'
_computing_structure_refinement 'SHELXL-2019/1 (Sheldrick, 2019)'
_computing_structure_solution 'SHELXT (G. Sheldrick)'
_diffrn_ambient_environment N~2~
_diffrn_ambient_temperature 150.00(14)
_diffrn_detector 'CCD plate'
_diffrn_detector_area_resol_mean 10.3385
_diffrn_detector_type Atlas
_diffrn_measured_fraction_theta_full 0.9998
_diffrn_measured_fraction_theta_max 0.9928
_diffrn_measurement_details
;List of Runs (angles in degrees, time in seconds):

  # Type    Start    End  Width  t~exp~   \w     \q     \k     \f   Frames
#--------------------------------------------------------------------------
  1  \w    -75.00  33.00   1.00    2.00    --  -42.81  77.00 120.00  108
  2  \w   -117.00 -18.00   1.00    2.00    --  -42.81 -38.00 -30.00   99
  3  \w   -117.00 -18.00   1.00    2.00    --  -42.81 -38.00-120.00   99
  4  \w    -71.00  30.00   1.00    2.00    --  -42.81  57.00 -90.00  101
  5  \w     10.00  42.00   1.00    2.00    --   42.81  78.00 -55.44   32
  6  \w     10.00  42.00   1.00    2.00    --   42.81  77.00-114.38   32
  7  \w     33.00 113.00   1.00    8.00    --  104.63-125.00  90.00   80
  8  \w     76.00 178.00   1.00    8.00    --  104.63  30.00 -60.00  102
  9  \w     76.00 178.00   1.00    8.00    --  104.63  30.00-150.00  102
 10  \w     28.00 133.00   1.00    8.00    --  104.63 -30.00-120.00  105
 11  \w     97.00 176.00   1.00    8.00    --  104.63 125.00-150.00   79
 12  \w     32.00 134.00   1.00    8.00    --  104.63 -61.00 120.00  102
 13  \w     42.00 132.00   1.00    8.00    --  104.63-153.00  68.00   90
 14  \w    103.00 178.00   1.00    8.00    --  104.63  77.00 -90.00   75
 15  \w     33.00 113.00   1.00    8.00    --  104.63-125.00  60.00   80
 16  \w     22.00 106.00   1.00    8.00    --  104.63 -95.00 120.00   84
 17  \w    103.00 178.00   1.00    8.00    --  104.63  77.00  30.00   75
 18  \w     33.00 111.00   1.00    8.00    --  104.63-122.00-131.00   78
 19  \w     33.00 113.00   1.00    8.00    --  104.63-125.00 -60.00   80
 20  \w     28.00 137.00   1.00    8.00    --  104.63 -77.00-120.00  109
 21  \w    -67.00  31.00   1.00    2.00    --  -42.81  38.00  60.00   98
 22  \w   -116.00 -15.00   1.00    2.00    --  -42.81 -57.00  30.00  101
 23  \w   -116.00 -15.00   1.00    2.00    --  -42.81 -57.00 120.00  101
 24  \w      9.00  42.00   1.00    2.00    --   42.81  81.00  92.73   33
 25  \w     10.00  42.00   1.00    2.00    --   42.81  79.00  20.46   32
 26  \w      9.00  42.00   1.00    2.00    --   42.81  81.00 137.80   33
 27  \w     52.00 178.00   1.00    8.00    --  104.63  15.00  60.00  126
 28  \w     76.00 177.00   1.00    8.00    --  104.63  61.00  90.00  101
 29  \w     76.00 177.00   1.00    8.00    --  104.63  61.00 150.00  101
 30  \w     76.00 177.00   1.00    8.00    --  104.63  61.00 -30.00  101
 31  \w     79.00 178.00   1.00    8.00    --  104.63  45.00-120.00   99
 32  \w     76.00 177.00   1.00    8.00    --  104.63  61.00  60.00  101
 33  \w     78.00 159.00   1.00    8.00    --  104.63  51.00  22.86   81
 34  \w     76.00 177.00   1.00    8.00    --  104.63  61.00 120.00  101
;
_diffrn_measurement_device 'four-circle diffractometer'
_diffrn_measurement_device_type 'SuperNova, Dual, Cu at home/near, Atlas'
_diffrn_measurement_method '\w scans'
_diffrn_orient_matrix_type 'CrysAlisPro convention (1999,Acta A55,543-557)'
_diffrn_orient_matrix_UB_11 -0.1489711000
_diffrn_orient_matrix_UB_12 0.0008974000
_diffrn_orient_matrix_UB_13 -0.0004376000
_diffrn_orient_matrix_UB_21 -0.0011766000
_diffrn_orient_matrix_UB_22 0.0094089000
_diffrn_orient_matrix_UB_23 -0.0413017000
_diffrn_orient_matrix_UB_31 -0.0016195000
_diffrn_orient_matrix_UB_32 -0.0862029000
_diffrn_orient_matrix_UB_33 -0.0044884000
_diffrn_radiation_monochromator mirror
_diffrn_radiation_probe x-ray
_diffrn_radiation_type 'Cu K\a'
_diffrn_radiation_wavelength 1.54184
_diffrn_reflns_av_R_equivalents 0.0937
_diffrn_reflns_av_sigmaI/netI 0.1156
_diffrn_reflns_av_unetI/netI 0.0516
_diffrn_reflns_Laue_measured_fraction_full 1.000
_diffrn_reflns_Laue_measured_fraction_max 0.993
_diffrn_reflns_limit_h_max 12
_diffrn_reflns_limit_h_min -12
_diffrn_reflns_limit_k_max 17
_diffrn_reflns_limit_k_min -21
_diffrn_reflns_limit_l_max 45
_diffrn_reflns_limit_l_min -45
_diffrn_reflns_number 129080
_diffrn_reflns_point_group_measured_fraction_full 0.999
_diffrn_reflns_point_group_measured_fraction_max 0.984
_diffrn_reflns_theta_full 66.4915
_diffrn_reflns_theta_max 72.9270
_diffrn_reflns_theta_min 2.7584
_diffrn_source 'micro-focus sealed X-ray tube'
_diffrn_source_current .8
_diffrn_source_type 'SuperNova (Cu) X-ray Source'
_diffrn_source_voltage 50
_exptl_absorpt_coefficient_mu 0.428
_exptl_absorpt_correction_T_max 1.00000
_exptl_absorpt_correction_T_min 0.39971
_exptl_absorpt_correction_type multi-scan
_exptl_absorpt_process_details
;
CrysAlisPro 1.171.43.112a (Rigaku Oxford Diffraction, 2024)
Empirical absorption correction using spherical harmonics,
implemented in SCALE3 ABSPACK scaling algorithm.
;
_exptl_crystal_colour yellow
_exptl_crystal_density_diffrn 0.934
_exptl_crystal_description block
_exptl_crystal_F_000 2008
_exptl_crystal_recrystallization_method 'Solvent diffusion of MeCN into a THF solution.'
_exptl_crystal_size_max 0.412
_exptl_crystal_size_mid 0.230
_exptl_crystal_size_min 0.186
_refine_diff_density_max 0.416
_refine_diff_density_min -0.285
_refine_diff_density_rms 0.078
_refine_ls_abs_structure_details
;
 Flack x determined using 4124 quotients [(I+)-(I-)]/[(I+)+(I-)]
 (Parsons, Flack and Wagner, Acta Cryst. B69 (2013) 249-259).
;
_refine_ls_abs_structure_Flack 0.4(3)
_refine_ls_extinction_method none
_refine_ls_goodness_of_fit_ref 1.032
_refine_ls_hydrogen_treatment constr
_refine_ls_matrix_type full
_refine_ls_number_parameters 1353
_refine_ls_number_reflns 26757
_refine_ls_number_restraints 2339
_refine_ls_restrained_S_all 1.008
_refine_ls_R_factor_all 0.1730
_refine_ls_R_factor_gt 0.1177
_refine_ls_shift/su_max 0.002
_refine_ls_shift/su_mean 0.000
_refine_ls_structure_factor_coef Fsqd
_refine_ls_weighting_details 'w=1/[\s^2^(Fo^2^)+(0.2000P)^2^] where P=(Fo^2^+2Fc^2^)/3'
_refine_ls_weighting_scheme calc
_refine_ls_wR_factor_gt 0.2966
_refine_ls_wR_factor_ref 0.3587
_reflns_Friedel_coverage 0.980
_reflns_Friedel_fraction_full 0.998
_reflns_Friedel_fraction_max 0.975
_reflns_number_gt 12775
_reflns_number_total 26757
_reflns_threshold_expression 'I > 2\s(I)'
_cod_data_source_file d5sc05305f2.cif
_cod_data_source_block XXI24075_5_sq
_cod_depositor_comments 'Adding full bibliography for 1576504--1576507.cif.'
_cod_original_cell_volume 6812.8(3)
_cod_original_sg_symbol_H-M 'P c'
_cod_database_code 1576506
_cell_oxdiff_angle_alpha 89.968(2)
_cell_oxdiff_angle_beta 91.121(2)
_cell_oxdiff_angle_gamma 89.979(2)
_cell_oxdiff_length_a 10.3424(3)
_cell_oxdiff_length_b 17.7649(5)
_cell_oxdiff_length_c 37.0871(9)
_cell_oxdiff_measurement_reflns_used 13394
_cell_oxdiff_volume 6812.8(3)
_chemical_oxdiff_formula 'C70 H44 O2'
_chemical_oxdiff_usercomment XXS-69-8
_ins_header
;TITL XXI24075_5 in P2/c 
REM P2/c (#13 in standard setting)
CELL 1.54184  10.344230  17.762830  37.084708  90.0000  91.1066  90.0000
ZERR    2.00   0.000264   0.000553   0.000999   0.0000   0.0026   0.0000
LATT  1
SYMM -x, y,-z+1/2 
SFAC C H O
UNIT 140.00 88.00 4.00
REM  CrysAlisPro recorded range (K): Min=149.9; max=150.1; aver:150.0
TEMP -123
SIZE 0.19 0.23 0.41
TREF
HKLF 4
END
;
_oxdiff_exptl_absorpt_empirical_details
;Empirical correction (ABSPACK) includes:
- Absorption correction using spherical harmonics
- Frame scaling
;
_oxdiff_exptl_absorpt_empirical_full_max 2.607
_oxdiff_exptl_absorpt_empirical_full_min 0.592
_shelx_shelxl_version_number 2019/1
_reflns_odcompleteness_completeness 99.98
_reflns_odcompleteness_iscentric 1
_reflns_odcompleteness_theta 66.49
_shelx_space_group_comment
;
The symmetry employed for this shelxl refinement is uniquely defined
by the following loop, which should always be used as a source of
symmetry information in preference to the above space-group names.
They are only intended as comments.
;
_shelx_estimated_absorpt_t_min 0.844
_shelx_estimated_absorpt_t_max 0.923

loop_
_space_group_symop_operation_xyz
'x, y, z'
'x, -y, z+1/2'

loop_
_atom_site_label
_atom_site_type_symbol
_atom_site_fract_x
_atom_site_fract_y
_atom_site_fract_z
_atom_site_U_iso_or_equiv
_atom_site_adp_type
_atom_site_occupancy
_atom_site_site_symmetry_order
_atom_site_calc_flag
_atom_site_refinement_flags_posn
_atom_site_refinement_flags_adp
_atom_site_refinement_flags_occupancy
_atom_site_disorder_assembly
_atom_site_disorder_group
O1_1 O 0.7933(6) 0.7231(5) 0.2949(2) 0.118(2) Uani 1 1 d . U . . .
C1_1 C 1.5434(10) 0.3109(7) 0.6769(3) 0.109(3) Uani 1 1 d . U . . .
O2_1 O 0.3781(7) 0.5584(5) 0.3591(2) 0.123(2) Uani 1 1 d . U . . .
C2_1 C 1.4321(10) 0.2748(7) 0.6927(3) 0.111(3) Uani 1 1 d . U . . .
H2_1 H 1.414254 0.223329 0.687819 0.133 Uiso 1 1 calc R U . . .
C3_1 C 1.3528(10) 0.3156(7) 0.7146(3) 0.108(3) Uani 1 1 d . U . . .
H3_1 H 1.279527 0.291421 0.724494 0.129 Uiso 1 1 calc R U . . .
C4_1 C 1.3753(10) 0.3905(6) 0.7230(3) 0.102(2) Uani 1 1 d . U . . .
C5_1 C 1.4923(11) 0.4230(8) 0.7141(3) 0.118(3) Uani 1 1 d . U . . .
H5_1 H 1.516250 0.471818 0.722212 0.142 Uiso 1 1 calc R U . . .
C6_1 C 1.5743(13) 0.3792(8) 0.6922(3) 0.125(3) Uani 1 1 d . U . . .
H6_1 H 1.657936 0.398836 0.687652 0.151 Uiso 1 1 calc R U . . .
C7_1 C 1.5964(9) 0.2791(7) 0.6450(3) 0.107(3) Uani 1 1 d . U . . .
C8_1 C 1.6528(11) 0.3302(8) 0.6190(3) 0.124(3) Uani 1 1 d . U . . .
H8_1 H 1.677786 0.379190 0.626661 0.148 Uiso 1 1 calc R U . . .
C9_1 C 1.6715(11) 0.3095(8) 0.5832(3) 0.124(3) Uani 1 1 d . U . . .
H9_1 H 1.710813 0.344231 0.567288 0.148 Uiso 1 1 calc R U . . .
C10_1 C 1.6335(10) 0.2387(7) 0.5702(3) 0.110(3) Uani 1 1 d . U . . .
C11_1 C 1.5881(13) 0.1881(7) 0.5962(3) 0.121(3) Uani 1 1 d . U . . .
H11_1 H 1.566005 0.138219 0.589217 0.145 Uiso 1 1 calc R U . . .
C12_1 C 1.5752(11) 0.2093(7) 0.6312(3) 0.110(3) Uani 1 1 d . U . . .
H12_1 H 1.548619 0.171554 0.647621 0.132 Uiso 1 1 calc R U . . .
C13_1 C 1.2735(11) 0.4456(7) 0.7349(3) 0.110(3) Uani 1 1 d . U . . .
C14_1 C 1.1399(10) 0.4185(7) 0.7288(3) 0.108(3) Uani 1 1 d . U . . .
H14_1 H 1.121647 0.366490 0.725587 0.129 Uiso 1 1 calc R U . . .
C15_1 C 1.0465(11) 0.4697(7) 0.7280(3) 0.111(3) Uani 1 1 d . U . . .
H15_1 H 0.959524 0.452741 0.725962 0.133 Uiso 1 1 calc R U . . .
C16_1 C 1.0693(11) 0.5486(7) 0.7300(3) 0.118(3) Uani 1 1 d . U . . .
C17_1 C 1.1936(11) 0.5678(8) 0.7414(4) 0.127(4) Uani 1 1 d . U . . .
H17_1 H 1.210711 0.618785 0.747487 0.152 Uiso 1 1 calc R U . . .
C18_1 C 1.2895(11) 0.5187(7) 0.7441(3) 0.118(3) Uani 1 1 d . U . . .
H18_1 H 1.371736 0.535275 0.752750 0.142 Uiso 1 1 calc R U . . .
C19_1 C 1.6137(8) 0.2292(6) 0.5296(3) 0.095(2) Uani 1 1 d . U . . .
C20_1 C 1.6800(10) 0.2702(7) 0.5057(3) 0.114(3) Uani 1 1 d . U . . .
H20_1 H 1.756398 0.295825 0.513344 0.137 Uiso 1 1 calc R U . . .
C21_1 C 1.6372(9) 0.2753(7) 0.4696(3) 0.112(3) Uani 1 1 d . U . . .
H21_1 H 1.684787 0.304477 0.452967 0.134 Uiso 1 1 calc R U . . .
C22_1 C 1.5275(8) 0.2385(6) 0.4582(3) 0.095(2) Uani 1 1 d . U . . .
C23_1 C 1.4688(9) 0.1937(6) 0.4818(3) 0.104(3) Uani 1 1 d . U . . .
H23_1 H 1.396141 0.164745 0.474098 0.125 Uiso 1 1 calc R U . . .
C24_1 C 1.5118(10) 0.1888(6) 0.5172(3) 0.105(3) Uani 1 1 d . U . . .
H24_1 H 1.468417 0.156044 0.533181 0.126 Uiso 1 1 calc R U . . .
C25_1 C 0.9705(10) 0.6018(7) 0.7161(3) 0.109(3) Uani 1 1 d . U . . .
C26_1 C 0.8341(10) 0.5861(7) 0.7172(3) 0.111(3) Uani 1 1 d . U . . .
H26_1 H 0.801796 0.547781 0.732487 0.133 Uiso 1 1 calc R U . . .
C27_1 C 0.7527(10) 0.6273(7) 0.6959(3) 0.108(3) Uani 1 1 d . U . . .
H27_1 H 0.662425 0.617983 0.697034 0.129 Uiso 1 1 calc R U . . .
C28_1 C 0.7968(9) 0.6829(6) 0.6725(3) 0.098(2) Uani 1 1 d . U . . .
C29_1 C 0.9263(10) 0.7024(6) 0.6753(3) 0.105(3) Uani 1 1 d . U . . .
H29_1 H 0.956686 0.743971 0.661766 0.126 Uiso 1 1 calc R U . . .
C30_1 C 1.0144(11) 0.6626(7) 0.6976(3) 0.114(3) Uani 1 1 d . U . . .
H30_1 H 1.102282 0.677828 0.699635 0.137 Uiso 1 1 calc R U . . .
C31_1 C 1.4616(8) 0.2615(6) 0.4234(3) 0.091(2) Uani 1 1 d . U . . .
C32_1 C 1.4851(8) 0.3279(6) 0.4067(3) 0.094(2) Uani 1 1 d . U . . .
H32_1 H 1.561835 0.354423 0.413157 0.113 Uiso 1 1 calc R U . . .
C33_1 C 1.4037(8) 0.3589(6) 0.3809(3) 0.099(2) Uani 1 1 d . U . . .
H33_1 H 1.420912 0.407395 0.371249 0.119 Uiso 1 1 calc R U . . .
C34_1 C 1.2929(7) 0.3171(6) 0.3688(3) 0.090(2) Uani 1 1 d . U . . .
C35_1 C 1.2806(9) 0.2454(6) 0.3828(3) 0.094(2) Uani 1 1 d . U . . .
H35_1 H 1.213148 0.214226 0.373571 0.113 Uiso 1 1 calc R U . . .
C36_1 C 1.3590(9) 0.2176(6) 0.4087(3) 0.099(2) Uani 1 1 d . U . . .
H36_1 H 1.345647 0.167916 0.417384 0.118 Uiso 1 1 calc R U . . .
C37_1 C 0.7158(8) 0.7163(6) 0.6426(2) 0.095(2) Uani 1 1 d . U . . .
C38_1 C 0.6159(9) 0.6730(6) 0.6278(3) 0.100(2) Uani 1 1 d . U . . .
H38_1 H 0.583371 0.630663 0.640439 0.120 Uiso 1 1 calc R U . . .
C39_1 C 0.5631(9) 0.6934(7) 0.5931(3) 0.099(2) Uani 1 1 d . U . . .
H39_1 H 0.497238 0.663121 0.582403 0.119 Uiso 1 1 calc R U . . .
C40_1 C 0.6058(8) 0.7559(6) 0.5751(2) 0.096(2) Uani 1 1 d . U . . .
C41_1 C 0.6949(9) 0.8027(7) 0.5922(3) 0.106(3) Uani 1 1 d . U . . .
H41_1 H 0.719338 0.848401 0.580967 0.127 Uiso 1 1 calc R U . . .
C42_1 C 0.7487(9) 0.7839(7) 0.6253(2) 0.102(2) Uani 1 1 d . U . . .
H42_1 H 0.809048 0.817138 0.636590 0.122 Uiso 1 1 calc R U . . .
C43_1 C 1.1902(8) 0.3559(6) 0.3490(3) 0.096(2) Uani 1 1 d . U . . .
C44_1 C 1.1799(12) 0.4293(8) 0.3470(6) 0.164(5) Uani 1 1 d . U . . .
H44_1 H 1.256695 0.457000 0.351983 0.197 Uiso 1 1 calc R U . . .
C45_1 C 1.0709(13) 0.4714(8) 0.3386(5) 0.159(5) Uani 1 1 d . U . . .
H45_1 H 1.066533 0.523483 0.344194 0.191 Uiso 1 1 calc R U . . .
C46_1 C 0.9646(8) 0.4333(6) 0.3211(3) 0.099(2) Uani 1 1 d . U . . .
C47_1 C 0.9844(11) 0.3551(7) 0.3179(3) 0.117(3) Uani 1 1 d . U . . .
H47_1 H 0.919240 0.326352 0.305842 0.141 Uiso 1 1 calc R U . . .
C48_1 C 1.0897(10) 0.3181(7) 0.3307(3) 0.110(3) Uani 1 1 d . U . . .
H48_1 H 1.095884 0.265264 0.327241 0.132 Uiso 1 1 calc R U . . .
C49_1 C 0.5724(8) 0.7649(6) 0.5359(3) 0.096(2) Uani 1 1 d . U . . .
C50_1 C 0.4573(10) 0.7443(7) 0.5201(3) 0.105(3) Uani 1 1 d . U . . .
H50_1 H 0.385951 0.731923 0.534719 0.126 Uiso 1 1 calc R U . . .
C51_1 C 0.4437(10) 0.7412(7) 0.4821(3) 0.109(3) Uani 1 1 d . U . . .
H51_1 H 0.363697 0.725143 0.471744 0.131 Uiso 1 1 calc R U . . .
C52_1 C 0.5391(8) 0.7600(6) 0.4607(3) 0.091(2) Uani 1 1 d . U . . .
C53_1 C 0.6490(11) 0.7910(8) 0.4756(3) 0.124(4) Uani 1 1 d . U . . .
H53_1 H 0.713268 0.811551 0.460499 0.149 Uiso 1 1 calc R U . . .
C54_1 C 0.6665(11) 0.7924(8) 0.5127(3) 0.122(4) Uani 1 1 d . U . . .
H54_1 H 0.744359 0.812522 0.522686 0.146 Uiso 1 1 calc R U . . .
C55_1 C 0.8450(9) 0.4750(7) 0.3125(2) 0.102(2) Uani 1 1 d . U . . .
C56_1 C 0.8462(8) 0.5513(7) 0.3065(2) 0.097(2) Uani 1 1 d . U . . .
H56_1 H 0.926018 0.576837 0.303595 0.116 Uiso 1 1 calc R U . . .
C57_1 C 0.7300(9) 0.5912(7) 0.3045(3) 0.100(2) Uani 1 1 d . U . . .
C58_1 C 0.6135(8) 0.5527(7) 0.3077(2) 0.096(2) Uani 1 1 d . U . . .
C59_1 C 0.6098(10) 0.4778(7) 0.3107(3) 0.105(3) Uani 1 1 d . U . . .
H59_1 H 0.529867 0.451461 0.311218 0.126 Uiso 1 1 calc R U . . .
C60_1 C 0.7239(9) 0.4407(7) 0.3129(3) 0.107(3) Uani 1 1 d . U . . .
H60_1 H 0.721301 0.387431 0.314802 0.128 Uiso 1 1 calc R U . . .
C61_1 C 0.5344(8) 0.7523(5) 0.4207(2) 0.085(2) Uani 1 1 d . U . . .
C62_1 C 0.4737(7) 0.6880(5) 0.4055(3) 0.087(2) Uani 1 1 d . U . . .
H62_1 H 0.424875 0.654344 0.419733 0.104 Uiso 1 1 calc R U . . .
C63_1 C 0.4887(8) 0.6764(6) 0.3687(3) 0.093(2) Uani 1 1 d . U . . .
C64_1 C 0.5571(8) 0.7218(6) 0.3471(3) 0.094(2) Uani 1 1 d . U . . .
C65_1 C 0.6115(8) 0.7866(7) 0.3613(3) 0.099(2) Uani 1 1 d . U . . .
H65_1 H 0.655024 0.821353 0.346266 0.119 Uiso 1 1 calc R U . . .
C66_1 C 0.6010(8) 0.7993(6) 0.3973(3) 0.091(2) Uani 1 1 d . U . . .
H66_1 H 0.641678 0.842814 0.407114 0.109 Uiso 1 1 calc R U . . .
C67_1 C 0.7117(8) 0.6731(7) 0.3016(2) 0.098(2) Uani 1 1 d . U . . .
C68_1 C 0.5705(8) 0.6912(7) 0.3082(3) 0.103(2) Uani 1 1 d . U . . .
H68_1 H 0.530683 0.724725 0.289411 0.123 Uiso 1 1 calc R U . . .
C69_1 C 0.5031(9) 0.6136(7) 0.3110(3) 0.107(2) Uani 1 1 d . U . . .
H69_1 H 0.435133 0.607116 0.291744 0.129 Uiso 1 1 calc R U . . .
C70_1 C 0.4449(8) 0.6087(6) 0.3491(3) 0.096(2) Uani 1 1 d . U . . .
O1_2 O -0.1386(6) 0.9060(5) 0.3473(2) 0.113(2) Uani 1 1 d . U . . .
C1_2 C 1.0356(17) 1.1389(10) 0.6932(5) 0.148(4) Uani 1 1 d . U . . .
H1_2 H 1.068348 1.090365 0.699073 0.178 Uiso 1 1 calc R U . . .
O2_2 O 0.2968(6) 0.7318(5) 0.3017(2) 0.119(2) Uani 1 1 d . U . . .
C2_2 C 0.9140(16) 1.1679(10) 0.7102(4) 0.143(4) Uani 1 1 d . U . . .
C3_2 C 0.8934(15) 1.2407(9) 0.7029(4) 0.134(4) Uani 1 1 d . U . . .
H3_2 H 0.823594 1.265110 0.714363 0.161 Uiso 1 1 calc R U . . .
C4_2 C 0.9586(15) 1.2776(9) 0.6825(5) 0.141(4) Uani 1 1 d . U . . .
H4_2 H 0.943212 1.330220 0.680850 0.169 Uiso 1 1 calc R U . . .
C5_2 C 1.0623(13) 1.2441(8) 0.6597(4) 0.133(3) Uani 1 1 d . U . . .
C6_2 C 1.0933(17) 1.1808(9) 0.6708(5) 0.149(4) Uani 1 1 d . U . . .
H6_2 H 1.170628 1.160697 0.661239 0.178 Uiso 1 1 calc R U . . .
C7_2 C 0.8231(15) 1.1178(8) 0.7217(3) 0.128(3) Uani 1 1 d . U . . .
C8_2 C 0.8352(16) 1.0412(8) 0.7270(4) 0.146(4) Uani 1 1 d . U . . .
H8_2 H 0.919754 1.023260 0.732492 0.175 Uiso 1 1 calc R U . . .
C9_2 C 0.7412(15) 0.9891(9) 0.7252(4) 0.139(4) Uani 1 1 d . U . . .
H9_2 H 0.763478 0.937311 0.726981 0.166 Uiso 1 1 calc R U . . .
C10_2 C 0.6022(15) 1.0109(9) 0.7206(3) 0.137(4) Uani 1 1 d . U . . .
C11_2 C 0.5832(16) 1.0842(9) 0.7213(3) 0.135(4) Uani 1 1 d . U . . .
H11_2 H 0.496526 1.101786 0.720207 0.162 Uiso 1 1 calc R U . . .
C12_2 C 0.6805(16) 1.1370(9) 0.7234(3) 0.143(4) Uani 1 1 d . U . . .
H12_2 H 0.656891 1.188307 0.726207 0.172 Uiso 1 1 calc R U . . .
C13_2 C 1.0972(11) 1.2831(6) 0.6257(4) 0.118(3) Uani 1 1 d . U . . .
C14_2 C 1.0213(12) 1.3234(7) 0.6044(4) 0.122(3) Uani 1 1 d . U . . .
H14_2 H 0.952211 1.348324 0.615926 0.146 Uiso 1 1 calc R U . . .
C15_2 C 1.0278(11) 1.3347(7) 0.5675(4) 0.123(3) Uani 1 1 d . U . . .
H15_2 H 0.969644 1.367665 0.555236 0.147 Uiso 1 1 calc R U . . .
C16_2 C 1.1231(9) 1.2956(7) 0.5492(4) 0.121(3) Uani 1 1 d . U . . .
C17_2 C 1.2148(12) 1.2615(8) 0.5700(4) 0.137(4) Uani 1 1 d . U . . .
H17_2 H 1.290156 1.244132 0.558373 0.164 Uiso 1 1 calc R U . . .
C18_2 C 1.2083(13) 1.2497(10) 0.6070(5) 0.148(4) Uani 1 1 d . U . . .
H18_2 H 1.272486 1.221448 0.619736 0.178 Uiso 1 1 calc R U . . .
C19_2 C 0.4996(13) 0.9527(8) 0.7095(3) 0.128(3) Uani 1 1 d . U . . .
C20_2 C 0.5343(14) 0.8916(9) 0.6894(4) 0.148(5) Uani 1 1 d . U . . .
H20_2 H 0.623544 0.879651 0.687736 0.178 Uiso 1 1 calc R U . . .
C21_2 C 0.4427(12) 0.8453(10) 0.6709(4) 0.140(4) Uani 1 1 d . U . . .
H21_2 H 0.470426 0.802464 0.657798 0.168 Uiso 1 1 calc R U . . .
C22_2 C 0.3088(11) 0.8638(9) 0.6722(3) 0.125(3) Uani 1 1 d . U . . .
C23_2 C 0.2737(13) 0.9200(9) 0.6950(3) 0.135(4) Uani 1 1 d . U . . .
H23_2 H 0.184609 0.929971 0.698613 0.162 Uiso 1 1 calc R U . . .
C24_2 C 0.3672(14) 0.9631(10) 0.7132(3) 0.142(4) Uani 1 1 d . U . . .
H24_2 H 0.338772 1.001671 0.728896 0.170 Uiso 1 1 calc R U . . .
C25_2 C 1.1050(9) 1.2817(7) 0.5118(4) 0.117(3) Uani 1 1 d . U . . .
C26_2 C 1.0439(13) 1.3352(8) 0.4884(4) 0.141(4) Uani 1 1 d . U . . .
H26_2 H 1.027637 1.384763 0.496732 0.170 Uiso 1 1 calc R U . . .
C27_2 C 1.0086(11) 1.3153(9) 0.4541(4) 0.136(4) Uani 1 1 d . U . . .
H27_2 H 0.977815 1.354516 0.438756 0.163 Uiso 1 1 calc R U . . .
C28_2 C 1.0129(9) 1.2443(7) 0.4393(4) 0.111(3) Uani 1 1 d . U . . .
C29_2 C 1.0860(11) 1.1934(8) 0.4632(4) 0.124(3) Uani 1 1 d . U . . .
H29_2 H 1.103584 1.144033 0.454673 0.149 Uiso 1 1 calc R U . . .
C30_2 C 1.1312(12) 1.2127(8) 0.4974(4) 0.126(3) Uani 1 1 d . U . . .
H30_2 H 1.181005 1.177432 0.511022 0.151 Uiso 1 1 calc R U . . .
C31_2 C 0.2234(10) 0.8312(8) 0.6448(3) 0.115(3) Uani 1 1 d . U . . .
C32_2 C 0.2499(11) 0.7650(8) 0.6306(3) 0.115(3) Uani 1 1 d . U . . .
H32_2 H 0.309139 0.732963 0.643076 0.138 Uiso 1 1 calc R U . . .
C33_2 C 0.1927(10) 0.7385(8) 0.5966(3) 0.111(3) Uani 1 1 d . U . . .
H33_2 H 0.214824 0.691231 0.586479 0.133 Uiso 1 1 calc R U . . .
C34_2 C 0.1031(9) 0.7870(7) 0.5799(3) 0.103(2) Uani 1 1 d . U . . .
C35_2 C 0.0614(10) 0.8489(8) 0.5965(3) 0.115(3) Uani 1 1 d . U . . .
H35_2 H -0.008771 0.877092 0.586607 0.137 Uiso 1 1 calc R U . . .
C36_2 C 0.1241(10) 0.8724(8) 0.6295(3) 0.121(3) Uani 1 1 d . U . . .
H36_2 H 0.096356 0.917156 0.641047 0.146 Uiso 1 1 calc R U . . .
C37_2 C 0.9468(8) 1.2175(6) 0.4103(3) 0.106(3) Uani 1 1 d . U . . .
C38_2 C 0.8425(9) 1.2587(6) 0.3929(3) 0.103(3) Uani 1 1 d . U . . .
H38_2 H 0.830926 1.310403 0.398478 0.124 Uiso 1 1 calc R U . . .
C39_2 C 0.7614(9) 1.2252(7) 0.3691(3) 0.108(3) Uani 1 1 d . U . . .
H39_2 H 0.691430 1.254407 0.359815 0.130 Uiso 1 1 calc R U . . .
C40_2 C 0.7711(8) 1.1527(6) 0.3570(3) 0.098(2) Uani 1 1 d . U . . .
C41_2 C 0.8878(8) 1.1155(6) 0.3686(3) 0.102(3) Uani 1 1 d . U . . .
H41_2 H 0.908764 1.067773 0.358747 0.122 Uiso 1 1 calc R U . . .
C42_2 C 0.9663(9) 1.1463(6) 0.3928(3) 0.108(3) Uani 1 1 d . U . . .
H42_2 H 1.042437 1.119137 0.399159 0.129 Uiso 1 1 calc R U . . .
C43_2 C 0.0665(10) 0.7707(8) 0.5423(3) 0.110(3) Uani 1 1 d . U . . .
C44_2 C 0.0752(12) 0.7083(9) 0.5269(3) 0.123(3) Uani 1 1 d . U . . .
H44_2 H 0.092942 0.665747 0.541660 0.148 Uiso 1 1 calc R U . . .
C45_2 C 0.0603(14) 0.6950(8) 0.4879(3) 0.127(4) Uani 1 1 d . U . . .
H45_2 H 0.072508 0.645795 0.478505 0.152 Uiso 1 1 calc R U . . .
C46_2 C 0.0303(9) 0.7509(6) 0.4658(3) 0.098(2) Uani 1 1 d . U . . .
C47_2 C 0.0150(12) 0.8229(8) 0.4829(3) 0.120(3) Uani 1 1 d . U . . .
H47_2 H -0.008732 0.864340 0.468035 0.144 Uiso 1 1 calc R U . . .
C48_2 C 0.0325(10) 0.8365(8) 0.5201(3) 0.119(3) Uani 1 1 d . U . . .
H48_2 H 0.022875 0.885305 0.530190 0.142 Uiso 1 1 calc R U . . .
C49_2 C 0.6658(8) 1.1112(6) 0.3398(3) 0.098(2) Uani 1 1 d . U . . .
C50_2 C 0.5405(10) 1.1372(8) 0.3402(4) 0.123(4) Uani 1 1 d . U . . .
H50_2 H 0.524675 1.186566 0.348868 0.147 Uiso 1 1 calc R U . . .
C51_2 C 0.4360(10) 1.0936(7) 0.3283(4) 0.118(3) Uani 1 1 d . U . . .
H51_2 H 0.351189 1.113492 0.330339 0.142 Uiso 1 1 calc R U . . .
C52_2 C 0.4498(8) 1.0264(6) 0.3144(3) 0.096(2) Uani 1 1 d . U . . .
C53_2 C 0.5749(9) 1.0018(6) 0.3088(3) 0.101(2) Uani 1 1 d . U . . .
H53_2 H 0.589448 0.955855 0.296400 0.121 Uiso 1 1 calc R U . . .
C54_2 C 0.6785(9) 1.0443(7) 0.3211(3) 0.111(3) Uani 1 1 d . U . . .
H54_2 H 0.763296 1.026551 0.316591 0.134 Uiso 1 1 calc R U . . .
C55_2 C 0.0281(8) 0.7457(6) 0.4257(3) 0.093(2) Uani 1 1 d . U . . .
C56_2 C 0.1025(8) 0.6924(6) 0.4076(3) 0.101(2) Uani 1 1 d . U . . .
H56_2 H 0.146123 0.655427 0.421823 0.121 Uiso 1 1 calc R U . . .
C57_2 C 0.1170(8) 0.6894(7) 0.3713(3) 0.104(3) Uani 1 1 d . U . . .
H57_2 H 0.164569 0.650293 0.360151 0.125 Uiso 1 1 calc R U . . .
C58_2 C 0.0573(8) 0.7478(6) 0.3508(3) 0.098(2) Uani 1 1 d . U . . .
C59_2 C -0.0189(8) 0.7986(6) 0.3670(3) 0.091(2) Uani 1 1 d . U . . .
C60_2 C -0.0377(8) 0.8020(6) 0.4050(3) 0.091(2) Uani 1 1 d . U . . .
H60_2 H -0.090449 0.839180 0.415715 0.109 Uiso 1 1 calc R U . . .
C61_2 C 0.3327(8) 0.9776(6) 0.3057(2) 0.094(2) Uani 1 1 d . U . . .
C62_2 C 0.2113(9) 1.0121(7) 0.3010(3) 0.109(3) Uani 1 1 d . U . . .
H62_2 H 0.205188 1.065245 0.298840 0.131 Uiso 1 1 calc R U . . .
C63_2 C 0.0998(9) 0.9681(7) 0.2995(2) 0.100(2) Uani 1 1 d . U . . .
H63_2 H 0.017617 0.991531 0.296790 0.121 Uiso 1 1 calc R U . . .
C64_2 C 0.1075(9) 0.8929(7) 0.3020(2) 0.102(2) Uani 1 1 d . U . . .
C65_2 C 0.2257(8) 0.8581(6) 0.3027(2) 0.092(2) Uani 1 1 d . U . . .
C66_2 C 0.3409(9) 0.9024(6) 0.3056(2) 0.098(2) Uani 1 1 d . U . . .
H66_2 H 0.422953 0.878550 0.307341 0.118 Uiso 1 1 calc R U . . .
C67_2 C 0.0731(8) 0.7648(6) 0.3111(3) 0.101(2) Uani 1 1 d . U . . .
H67_2 H 0.037643 0.723325 0.295579 0.122 Uiso 1 1 calc R U . . .
C68_2 C -0.0012(8) 0.8364(6) 0.3058(3) 0.098(2) Uani 1 1 d . U . . .
H68_2 H -0.062861 0.835195 0.284703 0.118 Uiso 1 1 calc R U . . .
C69_2 C -0.0653(8) 0.8554(6) 0.3416(3) 0.097(2) Uani 1 1 d . U . . .
C70_2 C 0.2139(9) 0.7774(7) 0.3048(2) 0.098(2) Uani 1 1 d . U . . .
N1_3 N -0.4922(16) 1.3227(9) 0.2656(7) 0.216(8) Uani 1 1 d D U . . .
C1_3 C -0.5724(15) 1.2793(9) 0.2659(6) 0.162(5) Uani 1 1 d D U . . .
C2_3 C -0.6755(18) 1.2267(10) 0.2602(6) 0.181(7) Uani 1 1 d D U . . .
H2A_3 H -0.750130 1.241866 0.274401 0.271 Uiso 1 1 calc R U . . .
H2B_3 H -0.647021 1.176376 0.267789 0.271 Uiso 1 1 calc R U . . .
H2C_3 H -0.700141 1.225706 0.234571 0.271 Uiso 1 1 calc R U . . .
N1_4 N 0.0087(12) 1.1536(9) 0.2656(5) 0.176(5) Uani 1 1 d D U . . .
C1_4 C -0.0878(12) 1.1831(8) 0.2645(4) 0.134(4) Uani 1 1 d D U . . .
C2_4 C -0.2164(13) 1.2156(9) 0.2614(4) 0.149(5) Uani 1 1 d D U . . .
H2A_4 H -0.270424 1.184428 0.245367 0.223 Uiso 1 1 calc R U . . .
H2B_4 H -0.210423 1.266599 0.251448 0.223 Uiso 1 1 calc R U . . .
H2C_4 H -0.254942 1.217816 0.285298 0.223 Uiso 1 1 calc R U . . .

loop_
_atom_site_aniso_label
_atom_site_aniso_U_11
_atom_site_aniso_U_22
_atom_site_aniso_U_33
_atom_site_aniso_U_23
_atom_site_aniso_U_13
_atom_site_aniso_U_12
O1_1 0.085(4) 0.150(6) 0.119(5) 0.040(4) -0.004(3) -0.006(4)
C1_1 0.095(5) 0.142(7) 0.089(5) 0.013(5) -0.021(4) 0.015(5)
O2_1 0.087(4) 0.153(6) 0.129(5) -0.023(4) 0.014(4) -0.035(4)
C2_1 0.098(5) 0.133(7) 0.102(6) 0.016(5) -0.019(4) 0.010(5)
C3_1 0.096(5) 0.130(6) 0.097(6) 0.012(5) -0.017(4) 0.001(5)
C4_1 0.099(5) 0.122(6) 0.083(5) 0.011(4) -0.028(4) 0.003(4)
C5_1 0.116(6) 0.138(8) 0.099(6) -0.005(6) -0.021(5) 0.002(5)
C6_1 0.116(7) 0.157(8) 0.103(6) 0.002(6) -0.020(5) -0.001(6)
C7_1 0.085(5) 0.133(6) 0.102(5) 0.015(5) -0.015(4) 0.011(5)
C8_1 0.111(7) 0.143(8) 0.116(6) -0.002(6) -0.006(5) -0.034(6)
C9_1 0.105(7) 0.155(8) 0.111(6) -0.007(6) 0.006(5) -0.030(6)
C10_1 0.095(6) 0.134(7) 0.101(5) 0.011(5) -0.002(4) 0.007(5)
C11_1 0.140(8) 0.111(7) 0.112(6) 0.013(5) 0.011(6) 0.015(6)
C12_1 0.122(7) 0.110(6) 0.098(5) 0.017(5) 0.009(5) 0.011(5)
C13_1 0.108(5) 0.130(6) 0.091(6) 0.001(5) -0.023(4) 0.006(5)
C14_1 0.104(5) 0.123(7) 0.095(6) -0.003(5) -0.011(5) 0.001(5)
C15_1 0.107(6) 0.141(7) 0.084(5) -0.001(5) -0.021(5) 0.001(5)
C16_1 0.108(6) 0.132(6) 0.113(7) -0.011(5) -0.031(5) 0.006(5)
C17_1 0.108(6) 0.124(7) 0.147(9) -0.011(6) -0.040(6) 0.002(5)
C18_1 0.101(6) 0.129(7) 0.124(8) -0.009(6) -0.026(5) 0.006(5)
C19_1 0.070(4) 0.105(6) 0.110(5) 0.007(4) 0.004(4) 0.009(4)
C20_1 0.092(6) 0.146(8) 0.105(6) 0.006(5) -0.005(4) -0.022(6)
C21_1 0.086(5) 0.147(8) 0.103(6) 0.010(5) 0.007(4) -0.030(5)
C22_1 0.068(4) 0.123(6) 0.092(5) -0.010(4) 0.009(3) 0.000(4)
C23_1 0.082(5) 0.125(7) 0.107(6) -0.002(5) 0.001(4) -0.003(5)
C24_1 0.090(5) 0.114(6) 0.111(6) 0.009(5) 0.000(4) -0.002(5)
C25_1 0.100(5) 0.134(7) 0.092(6) -0.011(5) -0.022(4) 0.009(5)
C26_1 0.101(5) 0.149(8) 0.083(5) 0.010(5) -0.012(4) 0.009(5)
C27_1 0.095(5) 0.146(7) 0.082(5) -0.001(5) -0.012(4) 0.008(5)
C28_1 0.089(5) 0.123(6) 0.082(5) -0.008(4) -0.009(4) 0.008(4)
C29_1 0.093(5) 0.118(6) 0.104(6) -0.009(5) -0.014(4) 0.008(4)
C30_1 0.100(6) 0.140(7) 0.101(6) -0.009(5) -0.024(5) 0.008(5)
C31_1 0.070(4) 0.115(6) 0.088(5) -0.010(4) 0.011(3) -0.010(4)
C32_1 0.071(4) 0.111(6) 0.100(5) -0.011(4) 0.002(4) -0.015(4)
C33_1 0.071(4) 0.116(6) 0.110(6) -0.006(5) 0.007(4) -0.018(4)
C34_1 0.062(3) 0.112(5) 0.096(5) -0.009(4) 0.010(3) -0.012(4)
C35_1 0.078(4) 0.104(5) 0.102(5) -0.008(4) 0.011(4) -0.008(4)
C36_1 0.082(5) 0.106(6) 0.108(6) 0.001(5) 0.001(4) -0.013(4)
C37_1 0.078(4) 0.128(6) 0.081(5) -0.011(4) -0.003(3) 0.012(4)
C38_1 0.089(5) 0.126(7) 0.085(5) -0.002(5) -0.005(4) 0.009(5)
C39_1 0.080(5) 0.133(7) 0.082(5) -0.001(4) -0.013(4) 0.014(5)
C40_1 0.078(4) 0.130(6) 0.080(4) -0.004(4) -0.006(3) 0.014(4)
C41_1 0.090(5) 0.139(7) 0.089(5) 0.001(5) -0.008(4) -0.002(5)
C42_1 0.095(5) 0.135(7) 0.075(4) -0.015(4) -0.012(4) 0.001(5)
C43_1 0.071(4) 0.110(5) 0.107(5) -0.004(4) 0.009(3) -0.008(3)
C44_1 0.099(5) 0.117(5) 0.275(14) -0.005(5) -0.065(7) -0.011(4)
C45_1 0.107(5) 0.125(6) 0.241(13) -0.023(6) -0.065(7) 0.000(4)
C46_1 0.076(4) 0.130(5) 0.090(5) -0.003(4) -0.001(3) -0.014(3)
C47_1 0.102(5) 0.128(5) 0.121(7) -0.002(5) -0.022(5) -0.014(4)
C48_1 0.095(4) 0.120(5) 0.115(6) 0.008(5) -0.012(4) -0.021(4)
C49_1 0.073(4) 0.132(7) 0.083(4) -0.014(4) -0.012(3) 0.012(4)
C50_1 0.088(5) 0.143(8) 0.085(5) -0.001(5) -0.006(4) -0.009(5)
C51_1 0.089(5) 0.146(8) 0.090(5) 0.002(5) -0.008(4) 0.005(5)
C52_1 0.069(4) 0.117(6) 0.088(4) 0.005(4) -0.010(3) 0.020(4)
C53_1 0.100(6) 0.175(10) 0.096(6) 0.006(6) -0.008(4) -0.019(6)
C54_1 0.097(6) 0.185(10) 0.084(5) -0.002(6) -0.010(4) -0.019(6)
C55_1 0.097(5) 0.133(6) 0.075(5) -0.001(5) 0.000(4) -0.011(4)
C56_1 0.078(4) 0.140(6) 0.073(5) 0.007(5) -0.002(3) -0.015(4)
C57_1 0.087(4) 0.137(6) 0.075(5) 0.012(5) -0.002(4) -0.005(4)
C58_1 0.081(4) 0.142(6) 0.065(4) 0.007(4) -0.008(3) -0.015(4)
C59_1 0.090(5) 0.139(6) 0.087(5) -0.004(5) -0.002(4) -0.018(5)
C60_1 0.087(5) 0.142(7) 0.091(6) -0.008(5) -0.006(4) -0.016(5)
C61_1 0.069(4) 0.100(5) 0.087(4) 0.000(4) -0.013(3) 0.013(4)
C62_1 0.059(4) 0.106(5) 0.096(5) 0.003(4) -0.005(3) 0.005(4)
C63_1 0.064(4) 0.120(6) 0.094(5) -0.003(4) -0.009(3) -0.003(4)
C64_1 0.064(4) 0.123(6) 0.092(5) 0.010(4) -0.022(3) 0.003(4)
C65_1 0.069(4) 0.138(7) 0.090(5) 0.017(4) -0.010(4) -0.003(4)
C66_1 0.071(4) 0.104(5) 0.096(5) 0.004(4) -0.006(4) 0.001(4)
C67_1 0.077(4) 0.139(6) 0.079(5) 0.019(5) -0.007(4) -0.008(4)
C68_1 0.071(4) 0.155(7) 0.081(4) 0.019(4) -0.013(3) -0.001(4)
C69_1 0.079(4) 0.156(7) 0.085(5) -0.001(5) -0.019(4) -0.014(4)
C70_1 0.067(4) 0.127(6) 0.095(5) -0.001(4) -0.008(4) -0.007(4)
O1_2 0.084(4) 0.139(5) 0.115(5) 0.010(4) 0.001(3) 0.019(4)
C1_2 0.157(9) 0.143(9) 0.143(9) -0.010(7) -0.045(7) 0.023(7)
O2_2 0.082(4) 0.167(6) 0.107(5) -0.023(4) -0.011(3) 0.020(4)
C2_2 0.165(8) 0.153(8) 0.109(7) -0.018(6) -0.060(6) 0.008(6)
C3_2 0.137(9) 0.139(8) 0.124(8) -0.028(6) -0.048(6) 0.012(6)
C4_2 0.133(8) 0.143(9) 0.145(9) -0.034(7) -0.038(6) 0.004(7)
C5_2 0.115(7) 0.135(8) 0.146(7) -0.023(6) -0.049(5) 0.012(6)
C6_2 0.149(9) 0.143(9) 0.151(10) -0.008(7) -0.046(7) 0.020(7)
C7_2 0.171(8) 0.127(7) 0.086(6) -0.010(5) -0.052(6) 0.025(5)
C8_2 0.173(9) 0.138(7) 0.124(8) -0.010(6) -0.076(7) 0.010(6)
C9_2 0.157(8) 0.134(8) 0.123(8) -0.011(7) -0.047(7) 0.027(6)
C10_2 0.165(8) 0.154(7) 0.090(6) 0.002(6) -0.046(6) 0.031(6)
C11_2 0.174(9) 0.143(7) 0.086(6) -0.007(6) -0.020(6) 0.040(6)
C12_2 0.178(9) 0.153(9) 0.097(7) 0.009(7) -0.050(6) 0.028(7)
C13_2 0.101(6) 0.102(6) 0.150(7) -0.030(5) -0.036(5) 0.000(5)
C14_2 0.105(6) 0.119(7) 0.141(7) -0.029(6) -0.028(5) -0.009(5)
C15_2 0.098(6) 0.116(7) 0.153(7) -0.022(6) -0.019(5) 0.002(5)
C16_2 0.067(4) 0.132(7) 0.164(7) -0.033(6) -0.014(5) -0.006(5)
C17_2 0.097(6) 0.159(9) 0.154(8) -0.053(7) -0.032(6) 0.022(6)
C18_2 0.105(7) 0.174(11) 0.164(8) -0.040(8) -0.034(6) 0.011(7)
C19_2 0.136(7) 0.162(8) 0.086(6) -0.009(6) -0.019(5) 0.037(6)
C20_2 0.122(7) 0.183(10) 0.138(9) -0.036(8) -0.039(7) 0.029(7)
C21_2 0.110(6) 0.194(11) 0.115(8) -0.027(8) -0.018(5) 0.036(6)
C22_2 0.104(6) 0.176(9) 0.094(6) 0.002(6) -0.011(5) 0.023(6)
C23_2 0.118(7) 0.192(10) 0.095(6) 0.001(6) 0.002(5) 0.036(7)
C24_2 0.141(7) 0.191(10) 0.092(6) -0.008(7) -0.020(6) 0.045(7)
C25_2 0.072(5) 0.123(6) 0.155(7) -0.032(5) -0.011(5) -0.016(5)
C26_2 0.120(8) 0.129(8) 0.173(9) -0.028(6) -0.041(7) 0.007(6)
C27_2 0.095(6) 0.148(8) 0.162(9) -0.020(6) -0.022(6) -0.021(6)
C28_2 0.072(5) 0.119(6) 0.142(7) -0.002(5) 0.009(4) -0.012(4)
C29_2 0.094(6) 0.136(8) 0.142(7) -0.022(6) 0.006(5) 0.015(6)
C30_2 0.103(7) 0.129(7) 0.146(8) -0.019(6) 0.007(6) 0.014(6)
C31_2 0.089(5) 0.165(8) 0.091(5) 0.007(5) 0.009(4) 0.015(5)
C32_2 0.099(6) 0.157(8) 0.090(6) 0.014(5) -0.003(5) 0.000(6)
C33_2 0.088(5) 0.147(8) 0.098(6) 0.022(5) 0.005(4) -0.007(5)
C34_2 0.074(4) 0.152(7) 0.082(5) 0.018(4) 0.004(4) -0.012(5)
C35_2 0.089(5) 0.159(8) 0.096(5) 0.018(5) 0.006(4) 0.009(5)
C36_2 0.090(5) 0.176(9) 0.097(6) 0.001(6) 0.001(4) 0.016(6)
C37_2 0.066(4) 0.118(6) 0.135(7) 0.000(5) 0.005(4) -0.005(4)
C38_2 0.077(4) 0.096(5) 0.136(7) 0.013(5) 0.013(4) -0.002(4)
C39_2 0.070(4) 0.123(6) 0.132(7) 0.002(5) 0.012(4) -0.002(4)
C40_2 0.079(4) 0.104(5) 0.113(6) 0.007(5) 0.010(4) 0.008(4)
C41_2 0.073(4) 0.099(6) 0.133(7) -0.002(5) 0.000(4) 0.014(4)
C42_2 0.080(5) 0.113(6) 0.130(7) 0.006(5) 0.000(5) 0.011(5)
C43_2 0.085(5) 0.157(7) 0.089(5) 0.011(5) 0.003(4) -0.006(5)
C44_2 0.117(7) 0.150(8) 0.101(6) 0.012(5) -0.020(5) -0.010(6)
C45_2 0.154(10) 0.115(7) 0.110(6) 0.010(5) -0.018(6) 0.001(6)
C46_2 0.081(5) 0.115(6) 0.097(5) 0.012(4) -0.008(4) -0.013(4)
C47_2 0.115(7) 0.143(7) 0.101(6) 0.009(5) -0.005(5) 0.011(6)
C48_2 0.100(6) 0.155(8) 0.100(6) 0.011(5) -0.010(5) 0.003(6)
C49_2 0.074(4) 0.115(6) 0.106(6) 0.005(5) 0.011(4) 0.002(4)
C50_2 0.080(5) 0.133(7) 0.154(10) -0.027(7) -0.004(5) 0.006(5)
C51_2 0.080(5) 0.133(7) 0.141(9) -0.020(6) -0.011(5) 0.006(5)
C52_2 0.078(4) 0.122(6) 0.086(5) 0.006(4) -0.002(4) 0.004(4)
C53_2 0.083(4) 0.109(6) 0.111(6) -0.002(5) 0.006(4) -0.002(4)
C54_2 0.077(4) 0.121(6) 0.136(8) -0.008(6) 0.006(5) 0.005(4)
C55_2 0.072(4) 0.105(5) 0.101(5) 0.013(4) -0.010(4) -0.016(4)
C56_2 0.073(4) 0.117(6) 0.114(6) 0.010(5) -0.011(4) -0.012(4)
C57_2 0.070(4) 0.125(7) 0.116(6) 0.005(5) -0.012(4) -0.004(4)
C58_2 0.065(4) 0.128(6) 0.101(5) -0.006(4) -0.013(3) -0.006(4)
C59_2 0.071(4) 0.111(5) 0.091(4) 0.002(4) -0.012(3) -0.005(4)
C60_2 0.069(4) 0.108(5) 0.097(5) 0.007(4) 0.000(3) -0.011(4)
C61_2 0.086(4) 0.127(6) 0.069(4) 0.017(4) -0.001(3) -0.003(4)
C62_2 0.088(5) 0.143(7) 0.096(6) 0.029(5) -0.002(4) -0.001(5)
C63_2 0.077(4) 0.147(6) 0.078(5) 0.010(5) 0.000(4) 0.007(4)
C64_2 0.089(5) 0.142(6) 0.075(5) 0.009(5) -0.016(4) 0.006(4)
C65_2 0.073(4) 0.134(6) 0.069(4) 0.010(4) -0.004(3) 0.007(4)
C66_2 0.088(5) 0.130(6) 0.075(5) 0.012(5) -0.006(4) -0.004(4)
C67_2 0.074(4) 0.136(6) 0.094(5) -0.014(4) -0.013(4) 0.002(4)
C68_2 0.070(4) 0.136(6) 0.088(5) 0.006(4) -0.018(3) -0.001(4)
C69_2 0.064(4) 0.121(6) 0.104(5) 0.015(4) -0.007(4) 0.004(4)
C70_2 0.075(4) 0.138(6) 0.078(5) 0.001(5) -0.015(3) 0.004(4)
N1_3 0.165(12) 0.168(12) 0.31(2) -0.019(13) 0.023(13) -0.020(9)
C1_3 0.151(11) 0.144(11) 0.190(15) 0.002(10) 0.006(10) -0.003(8)
C2_3 0.197(15) 0.164(13) 0.180(16) 0.017(12) -0.027(12) -0.036(11)
N1_4 0.140(8) 0.167(11) 0.221(15) 0.024(10) -0.014(9) 0.007(8)
C1_4 0.141(8) 0.142(10) 0.118(8) 0.008(7) -0.019(7) -0.001(7)
C2_4 0.155(9) 0.156(11) 0.134(10) 0.004(9) -0.020(8) 0.007(8)

loop_
_atom_type_symbol
_atom_type_description
_atom_type_scat_dispersion_real
_atom_type_scat_dispersion_imag
_atom_type_scat_source
C C 0.0181 0.0091 'International Tables Vol C Tables 4.2.6.8 and 6.1.1.4'
H H 0.0000 0.0000 'International Tables Vol C Tables 4.2.6.8 and 6.1.1.4'
O O 0.0492 0.0322 'International Tables Vol C Tables 4.2.6.8 and 6.1.1.4'
N N 0.0311 0.0180 'International Tables Vol C Tables 4.2.6.8 and 6.1.1.4'

loop_
_citation_id
_citation_doi
_citation_year
1 10.26434/chemrxiv-2025-vnchr 2025

loop_
_exptl_crystal_face_index_h
_exptl_crystal_face_index_k
_exptl_crystal_face_index_l
_exptl_crystal_face_perp_dist
0 -1 0 0.1981
0 1 0 0.2111
0 0 1 0.0990
0 0 -1 0.0875
1 -1 -2 0.1388
1 -1 2 0.1375
-1 1 -2 0.0948
1 1 0 0.1537
-2 -1 -2 0.1199
-1 -1 2 0.1211
-1 1 2 0.1109
1 -1 0 0.1154
0 2 1 0.2072

loop_
_geom_angle_atom_site_label_1
_geom_angle_atom_site_label_2
_geom_angle_atom_site_label_3
_geom_angle
_geom_angle_site_symmetry_1
_geom_angle_site_symmetry_3
_geom_angle_publ_flag
C6_1 C1_1 C7_1 126.9(12) . . ?
C6_1 C1_1 C2_1 113.8(12) . . ?
C7_1 C1_1 C2_1 118.6(11) . . ?
C3_1 C2_1 C1_1 119.6(12) . . ?
C2_1 C3_1 C4_1 122.6(11) . . ?
C3_1 C4_1 C5_1 119.4(11) . . ?
C3_1 C4_1 C13_1 125.0(10) . . ?
C5_1 C4_1 C13_1 114.6(10) . . ?
C4_1 C5_1 C6_1 116.3(12) . . ?
C1_1 C6_1 C5_1 125.7(12) . . ?
C12_1 C7_1 C1_1 127.7(11) . . ?
C12_1 C7_1 C8_1 112.5(11) . . ?
C1_1 C7_1 C8_1 117.8(11) . . ?
C9_1 C8_1 C7_1 122.2(12) . . ?
C8_1 C9_1 C10_1 121.4(12) . . ?
C9_1 C10_1 C11_1 115.6(11) . . ?
C9_1 C10_1 C19_1 118.1(10) . . ?
C11_1 C10_1 C19_1 124.5(11) . . ?
C12_1 C11_1 C10_1 121.2(12) . . ?
C7_1 C12_1 C11_1 126.5(11) . . ?
C18_1 C13_1 C14_1 117.5(11) . . ?
C18_1 C13_1 C4_1 127.9(11) . . ?
C14_1 C13_1 C4_1 113.5(10) . . ?
C15_1 C14_1 C13_1 117.3(11) . . ?
C14_1 C15_1 C16_1 123.6(11) . . ?
C17_1 C16_1 C15_1 114.2(11) . . ?
C17_1 C16_1 C25_1 125.5(12) . . ?
C15_1 C16_1 C25_1 119.9(10) . . ?
C18_1 C17_1 C16_1 123.4(12) . . ?
C17_1 C18_1 C13_1 121.7(11) . . ?
C20_1 C19_1 C24_1 117.8(10) . . ?
C20_1 C19_1 C10_1 122.0(10) . . ?
C24_1 C19_1 C10_1 119.2(9) . . ?
C19_1 C20_1 C21_1 120.5(10) . . ?
C22_1 C21_1 C20_1 120.4(10) . . ?
C23_1 C22_1 C21_1 117.8(10) . . ?
C23_1 C22_1 C31_1 121.3(8) . . ?
C21_1 C22_1 C31_1 119.6(9) . . ?
C22_1 C23_1 C24_1 121.2(10) . . ?
C19_1 C24_1 C23_1 121.9(10) . . ?
C30_1 C25_1 C26_1 120.3(10) . . ?
C30_1 C25_1 C16_1 116.6(10) . . ?
C26_1 C25_1 C16_1 122.6(11) . . ?
C27_1 C26_1 C25_1 118.4(11) . . ?
C26_1 C27_1 C28_1 122.5(10) . . ?
C29_1 C28_1 C27_1 117.1(9) . . ?
C29_1 C28_1 C37_1 118.9(10) . . ?
C27_1 C28_1 C37_1 123.8(9) . . ?
C28_1 C29_1 C30_1 122.2(11) . . ?
C25_1 C30_1 C29_1 118.4(10) . . ?
C32_1 C31_1 C36_1 116.3(9) . . ?
C32_1 C31_1 C22_1 123.0(8) . . ?
C36_1 C31_1 C22_1 120.2(9) . . ?
C31_1 C32_1 C33_1 123.6(8) . . ?
C32_1 C33_1 C34_1 119.0(10) . . ?
C35_1 C34_1 C33_1 116.1(9) . . ?
C35_1 C34_1 C43_1 123.7(8) . . ?
C33_1 C34_1 C43_1 119.0(9) . . ?
C36_1 C35_1 C34_1 123.4(9) . . ?
C35_1 C36_1 C31_1 120.7(10) . . ?
C38_1 C37_1 C42_1 118.4(9) . . ?
C38_1 C37_1 C28_1 118.2(10) . . ?
C42_1 C37_1 C28_1 122.6(9) . . ?
C37_1 C38_1 C39_1 118.7(10) . . ?
C40_1 C39_1 C38_1 121.4(10) . . ?
C39_1 C40_1 C41_1 118.7(9) . . ?
C39_1 C40_1 C49_1 119.3(9) . . ?
C41_1 C40_1 C49_1 121.3(10) . . ?
C42_1 C41_1 C40_1 121.1(11) . . ?
C41_1 C42_1 C37_1 121.0(10) . . ?
C44_1 C43_1 C48_1 113.0(10) . . ?
C44_1 C43_1 C34_1 124.0(10) . . ?
C48_1 C43_1 C34_1 123.0(10) . . ?
C43_1 C44_1 C45_1 128.0(12) . . ?
C44_1 C45_1 C46_1 117.5(12) . . ?
C47_1 C46_1 C45_1 113.0(10) . . ?
C47_1 C46_1 C55_1 127.0(9) . . ?
C45_1 C46_1 C55_1 119.6(10) . . ?
C48_1 C47_1 C46_1 124.5(10) . . ?
C47_1 C48_1 C43_1 121.6(11) . . ?
C50_1 C49_1 C54_1 116.1(9) . . ?
C50_1 C49_1 C40_1 124.8(10) . . ?
C54_1 C49_1 C40_1 119.0(8) . . ?
C49_1 C50_1 C51_1 120.5(10) . . ?
C52_1 C51_1 C50_1 121.9(10) . . ?
C51_1 C52_1 C53_1 118.7(10) . . ?
C51_1 C52_1 C61_1 124.4(9) . . ?
C53_1 C52_1 C61_1 116.8(9) . . ?
C52_1 C53_1 C54_1 120.0(11) . . ?
C53_1 C54_1 C49_1 121.8(10) . . ?
C56_1 C55_1 C60_1 116.4(10) . . ?
C56_1 C55_1 C46_1 121.5(9) . . ?
C60_1 C55_1 C46_1 122.0(11) . . ?
C55_1 C56_1 C57_1 119.9(9) . . ?
C58_1 C57_1 C56_1 119.5(10) . . ?
C58_1 C57_1 C67_1 112.4(9) . . ?
C56_1 C57_1 C67_1 128.0(9) . . ?
C59_1 C58_1 C57_1 121.5(10) . . ?
C59_1 C58_1 C69_1 130.8(9) . . ?
C57_1 C58_1 C69_1 107.4(9) . . ?
C58_1 C59_1 C60_1 117.6(10) . . ?
C59_1 C60_1 C55_1 124.8(12) . . ?
C66_1 C61_1 C62_1 117.1(8) . . ?
C66_1 C61_1 C52_1 123.8(9) . . ?
C62_1 C61_1 C52_1 118.5(9) . . ?
C63_1 C62_1 C61_1 116.9(9) . . ?
C64_1 C63_1 C62_1 124.3(9) . . ?
C64_1 C63_1 C70_1 111.0(9) . . ?
C62_1 C63_1 C70_1 124.4(9) . . ?
C63_1 C64_1 C65_1 119.3(9) . . ?
C63_1 C64_1 C68_1 113.5(9) . . ?
C65_1 C64_1 C68_1 127.1(9) . . ?
C66_1 C65_1 C64_1 118.1(9) . . ?
C65_1 C66_1 C61_1 124.1(9) . . ?
O1_1 C67_1 C57_1 128.9(9) . . ?
O1_1 C67_1 C68_1 122.4(10) . . ?
C57_1 C67_1 C68_1 108.7(9) . . ?
C67_1 C68_1 C69_1 104.9(9) . . ?
C67_1 C68_1 C64_1 109.1(7) . . ?
C69_1 C68_1 C64_1 101.6(8) . . ?
C70_1 C69_1 C68_1 107.1(9) . . ?
C70_1 C69_1 C58_1 109.1(8) . . ?
C68_1 C69_1 C58_1 106.1(7) . . ?
O2_1 C70_1 C63_1 129.4(9) . . ?
O2_1 C70_1 C69_1 124.2(10) . . ?
C63_1 C70_1 C69_1 106.4(9) . . ?
C6_2 C1_2 C2_2 118.6(16) . . ?
C3_2 C2_2 C7_2 125.8(17) . . ?
C3_2 C2_2 C1_2 112.1(17) . . ?
C7_2 C2_2 C1_2 119.4(15) . . ?
C4_2 C3_2 C2_2 124.0(19) . . ?
C3_2 C4_2 C5_2 123.3(17) . . ?
C6_2 C5_2 C13_2 129.7(16) . . ?
C6_2 C5_2 C4_2 110.8(18) . . ?
C13_2 C5_2 C4_2 118.7(13) . . ?
C5_2 C6_2 C1_2 129(2) . . ?
C2_2 C7_2 C8_2 128.7(16) . . ?
C2_2 C7_2 C12_2 122.9(13) . . ?
C8_2 C7_2 C12_2 107.4(15) . . ?
C9_2 C8_2 C7_2 127.6(14) . . ?
C8_2 C9_2 C10_2 121.3(13) . . ?
C11_2 C10_2 C9_2 113.4(15) . . ?
C11_2 C10_2 C19_2 124.7(13) . . ?
C9_2 C10_2 C19_2 121.0(12) . . ?
C10_2 C11_2 C12_2 124.5(15) . . ?
C11_2 C12_2 C7_2 123.7(14) . . ?
C14_2 C13_2 C18_2 113.4(14) . . ?
C14_2 C13_2 C5_2 127.6(13) . . ?
C18_2 C13_2 C5_2 114.4(12) . . ?
C13_2 C14_2 C15_2 129.2(14) . . ?
C14_2 C15_2 C16_2 117.3(12) . . ?
C17_2 C16_2 C15_2 116.0(13) . . ?
C17_2 C16_2 C25_2 123.9(11) . . ?
C15_2 C16_2 C25_2 118.9(10) . . ?
C16_2 C17_2 C18_2 125.7(13) . . ?
C17_2 C18_2 C13_2 117.1(13) . . ?
C20_2 C19_2 C24_2 115.3(14) . . ?
C20_2 C19_2 C10_2 119.6(13) . . ?
C24_2 C19_2 C10_2 124.2(13) . . ?
C19_2 C20_2 C21_2 122.8(13) . . ?
C20_2 C21_2 C22_2 119.2(13) . . ?
C23_2 C22_2 C21_2 117.5(12) . . ?
C23_2 C22_2 C31_2 124.1(11) . . ?
C21_2 C22_2 C31_2 117.4(12) . . ?
C22_2 C23_2 C24_2 120.7(12) . . ?
C19_2 C24_2 C23_2 123.7(13) . . ?
C30_2 C25_2 C16_2 121.0(13) . . ?
C30_2 C25_2 C26_2 116.7(12) . . ?
C16_2 C25_2 C26_2 121.8(11) . . ?
C27_2 C26_2 C25_2 120.2(13) . . ?
C26_2 C27_2 C28_2 126.8(15) . . ?
C37_2 C28_2 C27_2 128.4(12) . . ?
C37_2 C28_2 C29_2 120.7(11) . . ?
C27_2 C28_2 C29_2 110.1(12) . . ?
C30_2 C29_2 C28_2 124.2(12) . . ?
C25_2 C30_2 C29_2 120.9(13) . . ?
C32_2 C31_2 C36_2 118.0(12) . . ?
C32_2 C31_2 C22_2 120.4(11) . . ?
C36_2 C31_2 C22_2 121.0(13) . . ?
C31_2 C32_2 C33_2 123.2(11) . . ?
C34_2 C33_2 C32_2 116.0(12) . . ?
C35_2 C34_2 C33_2 121.2(10) . . ?
C35_2 C34_2 C43_2 121.4(11) . . ?
C33_2 C34_2 C43_2 117.1(11) . . ?
C34_2 C35_2 C36_2 119.2(11) . . ?
C31_2 C36_2 C35_2 121.2(13) . . ?
C28_2 C37_2 C42_2 126.7(10) . . ?
C28_2 C37_2 C38_2 122.6(11) . . ?
C42_2 C37_2 C38_2 110.7(10) . . ?
C39_2 C38_2 C37_2 121.3(10) . . ?
C38_2 C39_2 C40_2 125.7(10) . . ?
C39_2 C40_2 C41_2 113.6(10) . . ?
C39_2 C40_2 C49_2 124.2(9) . . ?
C41_2 C40_2 C49_2 121.2(9) . . ?
C42_2 C41_2 C40_2 121.2(10) . . ?
C41_2 C42_2 C37_2 125.7(9) . . ?
C44_2 C43_2 C34_2 126.3(12) . . ?
C44_2 C43_2 C48_2 117.7(11) . . ?
C34_2 C43_2 C48_2 115.5(12) . . ?
C43_2 C44_2 C45_2 125.9(13) . . ?
C46_2 C45_2 C44_2 120.5(13) . . ?
C45_2 C46_2 C47_2 114.9(11) . . ?
C45_2 C46_2 C55_2 124.9(11) . . ?
C47_2 C46_2 C55_2 119.8(10) . . ?
C48_2 C47_2 C46_2 124.9(12) . . ?
C47_2 C48_2 C43_2 115.9(13) . . ?
C50_2 C49_2 C54_2 113.1(10) . . ?
C50_2 C49_2 C40_2 121.6(10) . . ?
C54_2 C49_2 C40_2 125.3(9) . . ?
C49_2 C50_2 C51_2 122.4(11) . . ?
C52_2 C51_2 C50_2 122.7(10) . . ?
C51_2 C52_2 C53_2 117.1(10) . . ?
C51_2 C52_2 C61_2 120.7(9) . . ?
C53_2 C52_2 C61_2 122.1(10) . . ?
C54_2 C53_2 C52_2 119.9(10) . . ?
C49_2 C54_2 C53_2 123.7(9) . . ?
C56_2 C55_2 C60_2 118.5(9) . . ?
C56_2 C55_2 C46_2 121.5(9) . . ?
C60_2 C55_2 C46_2 119.5(10) . . ?
C57_2 C56_2 C55_2 125.0(10) . . ?
C56_2 C57_2 C58_2 116.5(11) . . ?
C59_2 C58_2 C57_2 120.2(10) . . ?
C59_2 C58_2 C67_2 112.0(9) . . ?
C57_2 C58_2 C67_2 127.7(10) . . ?
C58_2 C59_2 C60_2 124.1(9) . . ?
C58_2 C59_2 C69_2 111.4(9) . . ?
C60_2 C59_2 C69_2 124.1(9) . . ?
C59_2 C60_2 C55_2 115.5(9) . . ?
C66_2 C61_2 C62_2 119.4(10) . . ?
C66_2 C61_2 C52_2 121.3(8) . . ?
C62_2 C61_2 C52_2 119.0(10) . . ?
C63_2 C62_2 C61_2 119.9(11) . . ?
C64_2 C63_2 C62_2 120.5(10) . . ?
C63_2 C64_2 C65_2 120.2(10) . . ?
C63_2 C64_2 C68_2 128.5(9) . . ?
C65_2 C64_2 C68_2 111.2(10) . . ?
C64_2 C65_2 C66_2 119.7(10) . . ?
C64_2 C65_2 C70_2 111.9(9) . . ?
C66_2 C65_2 C70_2 128.0(9) . . ?
C61_2 C66_2 C65_2 119.8(9) . . ?
C70_2 C67_2 C68_2 110.5(9) . . ?
C70_2 C67_2 C58_2 107.7(7) . . ?
C68_2 C67_2 C58_2 103.5(8) . . ?
C67_2 C68_2 C64_2 101.3(7) . . ?
C67_2 C68_2 C69_2 107.6(8) . . ?
C64_2 C68_2 C69_2 105.6(8) . . ?
O1_2 C69_2 C59_2 127.5(10) . . ?
O1_2 C69_2 C68_2 127.1(9) . . ?
C59_2 C69_2 C68_2 105.4(8) . . ?
O2_2 C70_2 C65_2 127.7(9) . . ?
O2_2 C70_2 C67_2 128.3(11) . . ?
C65_2 C70_2 C67_2 104.0(9) . . ?
N1_3 C1_3 C2_3 171(3) . . ?
N1_4 C1_4 C2_4 175.2(18) . . ?

loop_
_geom_bond_atom_site_label_1
_geom_bond_atom_site_label_2
_geom_bond_distance
_geom_bond_site_symmetry_2
_geom_bond_publ_flag
O1_1 C67_1 1.254(12) . ?
C1_1 C6_1 1.374(18) . ?
C1_1 C7_1 1.428(16) . ?
C1_1 C2_1 1.451(17) . ?
O2_1 C70_1 1.192(12) . ?
C2_1 C3_1 1.374(17) . ?
C3_1 C4_1 1.384(16) . ?
C4_1 C5_1 1.387(16) . ?
C4_1 C13_1 1.511(16) . ?
C5_1 C6_1 1.418(18) . ?
C7_1 C12_1 1.357(16) . ?
C7_1 C8_1 1.455(17) . ?
C8_1 C9_1 1.395(18) . ?
C9_1 C10_1 1.402(18) . ?
C10_1 C11_1 1.406(17) . ?
C10_1 C19_1 1.522(15) . ?
C11_1 C12_1 1.362(17) . ?
C13_1 C18_1 1.352(17) . ?
C13_1 C14_1 1.476(16) . ?
C14_1 C15_1 1.327(16) . ?
C15_1 C16_1 1.423(18) . ?
C16_1 C17_1 1.388(16) . ?
C16_1 C25_1 1.477(16) . ?
C17_1 C18_1 1.323(16) . ?
C19_1 C20_1 1.346(15) . ?
C19_1 C24_1 1.349(14) . ?
C20_1 C21_1 1.407(16) . ?
C21_1 C22_1 1.370(13) . ?
C22_1 C23_1 1.338(15) . ?
C22_1 C31_1 1.505(14) . ?
C23_1 C24_1 1.379(15) . ?
C25_1 C30_1 1.363(17) . ?
C25_1 C26_1 1.440(16) . ?
C26_1 C27_1 1.356(14) . ?
C27_1 C28_1 1.399(16) . ?
C28_1 C29_1 1.386(14) . ?
C28_1 C37_1 1.497(13) . ?
C29_1 C30_1 1.407(15) . ?
C31_1 C32_1 1.356(14) . ?
C31_1 C36_1 1.416(13) . ?
C32_1 C33_1 1.378(14) . ?
C33_1 C34_1 1.430(12) . ?
C34_1 C35_1 1.382(14) . ?
C34_1 C43_1 1.453(14) . ?
C35_1 C36_1 1.340(14) . ?
C37_1 C38_1 1.393(14) . ?
C37_1 C42_1 1.407(16) . ?
C38_1 C39_1 1.435(13) . ?
C39_1 C40_1 1.372(15) . ?
C40_1 C41_1 1.385(14) . ?
C40_1 C49_1 1.496(13) . ?
C41_1 C42_1 1.378(14) . ?
C43_1 C44_1 1.308(17) . ?
C43_1 C48_1 1.402(14) . ?
C44_1 C45_1 1.384(18) . ?
C45_1 C46_1 1.435(15) . ?
C46_1 C47_1 1.410(17) . ?
C46_1 C55_1 1.472(15) . ?
C47_1 C48_1 1.350(16) . ?
C49_1 C50_1 1.368(13) . ?
C49_1 C54_1 1.399(16) . ?
C50_1 C51_1 1.413(15) . ?
C51_1 C52_1 1.323(14) . ?
C52_1 C53_1 1.371(15) . ?
C52_1 C61_1 1.490(13) . ?
C53_1 C54_1 1.385(16) . ?
C55_1 C56_1 1.372(15) . ?
C55_1 C60_1 1.393(14) . ?
C56_1 C57_1 1.396(14) . ?
C57_1 C58_1 1.393(14) . ?
C57_1 C67_1 1.472(16) . ?
C58_1 C59_1 1.336(16) . ?
C58_1 C69_1 1.579(16) . ?
C59_1 C60_1 1.353(15) . ?
C61_1 C66_1 1.396(13) . ?
C61_1 C62_1 1.414(13) . ?
C62_1 C63_1 1.392(13) . ?
C63_1 C64_1 1.346(14) . ?
C63_1 C70_1 1.472(15) . ?
C64_1 C65_1 1.380(15) . ?
C64_1 C68_1 1.551(14) . ?
C65_1 C66_1 1.361(14) . ?
C67_1 C68_1 1.520(13) . ?
C68_1 C69_1 1.549(16) . ?
C69_1 C70_1 1.548(15) . ?
O1_2 C69_2 1.197(12) . ?
C1_2 C6_2 1.27(2) . ?
C1_2 C2_2 1.51(2) . ?
O2_2 C70_2 1.186(12) . ?
C2_2 C3_2 1.34(2) . ?
C2_2 C7_2 1.37(2) . ?
C3_2 C4_2 1.22(2) . ?
C4_2 C5_2 1.50(2) . ?
C5_2 C6_2 1.24(2) . ?
C5_2 C13_2 1.49(2) . ?
C7_2 C8_2 1.381(19) . ?
C7_2 C12_2 1.52(2) . ?
C8_2 C9_2 1.34(2) . ?
C9_2 C10_2 1.50(2) . ?
C10_2 C11_2 1.317(19) . ?
C10_2 C19_2 1.53(2) . ?
C11_2 C12_2 1.38(2) . ?
C13_2 C14_2 1.315(17) . ?
C13_2 C18_2 1.48(2) . ?
C14_2 C15_2 1.384(19) . ?
C15_2 C16_2 1.393(17) . ?
C16_2 C17_2 1.356(18) . ?
C16_2 C25_2 1.419(19) . ?
C17_2 C18_2 1.39(2) . ?
C19_2 C20_2 1.369(19) . ?
C19_2 C24_2 1.392(19) . ?
C20_2 C21_2 1.422(19) . ?
C21_2 C22_2 1.426(17) . ?
C22_2 C23_2 1.361(19) . ?
C22_2 C31_2 1.456(17) . ?
C23_2 C24_2 1.40(2) . ?
C25_2 C30_2 1.366(17) . ?
C25_2 C26_2 1.426(19) . ?
C26_2 C27_2 1.36(2) . ?
C27_2 C28_2 1.376(18) . ?
C28_2 C37_2 1.348(17) . ?
C28_2 C29_2 1.466(18) . ?
C29_2 C30_2 1.387(19) . ?
C31_2 C32_2 1.320(18) . ?
C31_2 C36_2 1.374(16) . ?
C32_2 C33_2 1.458(17) . ?
C33_2 C34_2 1.401(16) . ?
C34_2 C35_2 1.336(17) . ?
C34_2 C43_2 1.466(15) . ?
C35_2 C36_2 1.436(16) . ?
C37_2 C42_2 1.438(16) . ?
C37_2 C38_2 1.445(14) . ?
C38_2 C39_2 1.347(15) . ?
C39_2 C40_2 1.368(15) . ?
C40_2 C41_2 1.435(13) . ?
C40_2 C49_2 1.452(14) . ?
C41_2 C42_2 1.316(15) . ?
C43_2 C44_2 1.251(18) . ?
C43_2 C48_2 1.470(18) . ?
C44_2 C45_2 1.470(18) . ?
C45_2 C46_2 1.320(16) . ?
C46_2 C47_2 1.438(17) . ?
C46_2 C55_2 1.489(14) . ?
C47_2 C48_2 1.408(16) . ?
C49_2 C50_2 1.376(14) . ?
C49_2 C54_2 1.382(16) . ?
C50_2 C51_2 1.395(15) . ?
C51_2 C52_2 1.309(16) . ?
C52_2 C53_2 1.385(13) . ?
C52_2 C61_2 1.519(14) . ?
C53_2 C54_2 1.382(14) . ?
C55_2 C56_2 1.399(15) . ?
C55_2 C60_2 1.426(14) . ?
C56_2 C57_2 1.361(15) . ?
C57_2 C58_2 1.418(15) . ?
C58_2 C59_2 1.348(14) . ?
C58_2 C67_2 1.515(15) . ?
C59_2 C60_2 1.425(14) . ?
C59_2 C69_2 1.455(14) . ?
C61_2 C66_2 1.338(15) . ?
C61_2 C62_2 1.405(14) . ?
C62_2 C63_2 1.393(15) . ?
C63_2 C64_2 1.340(16) . ?
C64_2 C65_2 1.370(14) . ?
C64_2 C68_2 1.517(15) . ?
C65_2 C66_2 1.430(14) . ?
C65_2 C70_2 1.440(16) . ?
C67_2 C70_2 1.497(13) . ?
C67_2 C68_2 1.497(15) . ?
C68_2 C69_2 1.534(15) . ?
N1_3 C1_3 1.133(11) . ?
C1_3 C2_3 1.431(11) . ?
N1_4 C1_4 1.127(10) . ?
C1_4 C2_4 1.453(11) . ?

loop_
_geom_torsion_atom_site_label_1
_geom_torsion_atom_site_label_2
_geom_torsion_atom_site_label_3
_geom_torsion_atom_site_label_4
_geom_torsion
_geom_torsion_site_symmetry_1
_geom_torsion_site_symmetry_2
_geom_torsion_site_symmetry_3
_geom_torsion_site_symmetry_4
_geom_torsion_publ_flag
C6_1 C1_1 C2_1 C3_1 13.8(14) . . . . ?
C7_1 C1_1 C2_1 C3_1 -157.6(9) . . . . ?
C1_1 C2_1 C3_1 C4_1 -0.9(15) . . . . ?
C2_1 C3_1 C4_1 C5_1 -11.0(14) . . . . ?
C2_1 C3_1 C4_1 C13_1 156.8(10) . . . . ?
C3_1 C4_1 C5_1 C6_1 8.8(14) . . . . ?
C13_1 C4_1 C5_1 C6_1 -160.2(9) . . . . ?
C7_1 C1_1 C6_1 C5_1 154.1(11) . . . . ?
C2_1 C1_1 C6_1 C5_1 -16.4(16) . . . . ?
C4_1 C5_1 C6_1 C1_1 5.5(17) . . . . ?
C6_1 C1_1 C7_1 C12_1 174.0(11) . . . . ?
C2_1 C1_1 C7_1 C12_1 -15.8(15) . . . . ?
C6_1 C1_1 C7_1 C8_1 -23.1(15) . . . . ?
C2_1 C1_1 C7_1 C8_1 147.0(10) . . . . ?
C12_1 C7_1 C8_1 C9_1 5.0(16) . . . . ?
C1_1 C7_1 C8_1 C9_1 -160.4(11) . . . . ?
C7_1 C8_1 C9_1 C10_1 2(2) . . . . ?
C8_1 C9_1 C10_1 C11_1 -6.1(18) . . . . ?
C8_1 C9_1 C10_1 C19_1 159.5(11) . . . . ?
C9_1 C10_1 C11_1 C12_1 3.9(18) . . . . ?
C19_1 C10_1 C11_1 C12_1 -160.7(11) . . . . ?
C1_1 C7_1 C12_1 C11_1 156.0(12) . . . . ?
C8_1 C7_1 C12_1 C11_1 -7.6(17) . . . . ?
C10_1 C11_1 C12_1 C7_1 3(2) . . . . ?
C3_1 C4_1 C13_1 C18_1 178.6(11) . . . . ?
C5_1 C4_1 C13_1 C18_1 -13.2(15) . . . . ?
C3_1 C4_1 C13_1 C14_1 -13.9(14) . . . . ?
C5_1 C4_1 C13_1 C14_1 154.4(9) . . . . ?
C18_1 C13_1 C14_1 C15_1 8.8(16) . . . . ?
C4_1 C13_1 C14_1 C15_1 -160.1(9) . . . . ?
C13_1 C14_1 C15_1 C16_1 4.8(16) . . . . ?
C14_1 C15_1 C16_1 C17_1 -14.5(18) . . . . ?
C14_1 C15_1 C16_1 C25_1 157.9(11) . . . . ?
C15_1 C16_1 C17_1 C18_1 11(2) . . . . ?
C25_1 C16_1 C17_1 C18_1 -160.7(13) . . . . ?
C16_1 C17_1 C18_1 C13_1 2(2) . . . . ?
C14_1 C13_1 C18_1 C17_1 -12.3(19) . . . . ?
C4_1 C13_1 C18_1 C17_1 154.9(12) . . . . ?
C9_1 C10_1 C19_1 C20_1 29.4(15) . . . . ?
C11_1 C10_1 C19_1 C20_1 -166.4(11) . . . . ?
C9_1 C10_1 C19_1 C24_1 -138.6(11) . . . . ?
C11_1 C10_1 C19_1 C24_1 25.6(16) . . . . ?
C24_1 C19_1 C20_1 C21_1 5.2(17) . . . . ?
C10_1 C19_1 C20_1 C21_1 -163.0(11) . . . . ?
C19_1 C20_1 C21_1 C22_1 -0.1(19) . . . . ?
C20_1 C21_1 C22_1 C23_1 -4.8(17) . . . . ?
C20_1 C21_1 C22_1 C31_1 162.3(11) . . . . ?
C21_1 C22_1 C23_1 C24_1 4.6(16) . . . . ?
C31_1 C22_1 C23_1 C24_1 -162.3(10) . . . . ?
C20_1 C19_1 C24_1 C23_1 -5.5(16) . . . . ?
C10_1 C19_1 C24_1 C23_1 163.0(10) . . . . ?
C22_1 C23_1 C24_1 C19_1 0.6(17) . . . . ?
C17_1 C16_1 C25_1 C30_1 32.2(18) . . . . ?
C15_1 C16_1 C25_1 C30_1 -139.4(12) . . . . ?
C17_1 C16_1 C25_1 C26_1 -156.4(13) . . . . ?
C15_1 C16_1 C25_1 C26_1 32.0(17) . . . . ?
C30_1 C25_1 C26_1 C27_1 8.1(17) . . . . ?
C16_1 C25_1 C26_1 C27_1 -163.0(11) . . . . ?
C25_1 C26_1 C27_1 C28_1 1.6(17) . . . . ?
C26_1 C27_1 C28_1 C29_1 -9.0(16) . . . . ?
C26_1 C27_1 C28_1 C37_1 164.9(10) . . . . ?
C27_1 C28_1 C29_1 C30_1 7.4(16) . . . . ?
C37_1 C28_1 C29_1 C30_1 -166.8(10) . . . . ?
C26_1 C25_1 C30_1 C29_1 -9.6(16) . . . . ?
C16_1 C25_1 C30_1 C29_1 162.0(10) . . . . ?
C28_1 C29_1 C30_1 C25_1 1.8(17) . . . . ?
C23_1 C22_1 C31_1 C32_1 150.1(10) . . . . ?
C21_1 C22_1 C31_1 C32_1 -16.5(14) . . . . ?
C23_1 C22_1 C31_1 C36_1 -22.2(14) . . . . ?
C21_1 C22_1 C31_1 C36_1 171.2(10) . . . . ?
C36_1 C31_1 C32_1 C33_1 10.6(14) . . . . ?
C22_1 C31_1 C32_1 C33_1 -161.9(9) . . . . ?
C31_1 C32_1 C33_1 C34_1 -4.8(15) . . . . ?
C32_1 C33_1 C34_1 C35_1 -3.9(13) . . . . ?
C32_1 C33_1 C34_1 C43_1 164.3(9) . . . . ?
C33_1 C34_1 C35_1 C36_1 6.3(14) . . . . ?
C43_1 C34_1 C35_1 C36_1 -161.3(10) . . . . ?
C34_1 C35_1 C36_1 C31_1 -0.3(15) . . . . ?
C32_1 C31_1 C36_1 C35_1 -8.1(14) . . . . ?
C22_1 C31_1 C36_1 C35_1 164.6(9) . . . . ?
C29_1 C28_1 C37_1 C38_1 147.2(10) . . . . ?
C27_1 C28_1 C37_1 C38_1 -26.6(14) . . . . ?
C29_1 C28_1 C37_1 C42_1 -22.5(14) . . . . ?
C27_1 C28_1 C37_1 C42_1 163.7(10) . . . . ?
C42_1 C37_1 C38_1 C39_1 8.4(14) . . . . ?
C28_1 C37_1 C38_1 C39_1 -161.7(9) . . . . ?
C37_1 C38_1 C39_1 C40_1 -2.3(14) . . . . ?
C38_1 C39_1 C40_1 C41_1 -4.8(14) . . . . ?
C38_1 C39_1 C40_1 C49_1 165.4(9) . . . . ?
C39_1 C40_1 C41_1 C42_1 5.7(15) . . . . ?
C49_1 C40_1 C41_1 C42_1 -164.2(9) . . . . ?
C40_1 C41_1 C42_1 C37_1 0.6(16) . . . . ?
C38_1 C37_1 C42_1 C41_1 -7.7(15) . . . . ?
C28_1 C37_1 C42_1 C41_1 161.9(9) . . . . ?
C35_1 C34_1 C43_1 C44_1 154.1(14) . . . . ?
C33_1 C34_1 C43_1 C44_1 -13.2(18) . . . . ?
C35_1 C34_1 C43_1 C48_1 -24.5(15) . . . . ?
C33_1 C34_1 C43_1 C48_1 168.3(10) . . . . ?
C48_1 C43_1 C44_1 C45_1 19(3) . . . . ?
C34_1 C43_1 C44_1 C45_1 -159.2(18) . . . . ?
C43_1 C44_1 C45_1 C46_1 -18(3) . . . . ?
C44_1 C45_1 C46_1 C47_1 5(2) . . . . ?
C44_1 C45_1 C46_1 C55_1 178.3(15) . . . . ?
C45_1 C46_1 C47_1 C48_1 2.0(19) . . . . ?
C55_1 C46_1 C47_1 C48_1 -170.5(11) . . . . ?
C46_1 C47_1 C48_1 C43_1 0.5(19) . . . . ?
C44_1 C43_1 C48_1 C47_1 -10.2(18) . . . . ?
C34_1 C43_1 C48_1 C47_1 168.5(10) . . . . ?
C39_1 C40_1 C49_1 C50_1 36.8(15) . . . . ?
C41_1 C40_1 C49_1 C50_1 -153.3(11) . . . . ?
C39_1 C40_1 C49_1 C54_1 -139.3(11) . . . . ?
C41_1 C40_1 C49_1 C54_1 30.6(15) . . . . ?
C54_1 C49_1 C50_1 C51_1 8.7(17) . . . . ?
C40_1 C49_1 C50_1 C51_1 -167.5(11) . . . . ?
C49_1 C50_1 C51_1 C52_1 -2.0(18) . . . . ?
C50_1 C51_1 C52_1 C53_1 -7.2(17) . . . . ?
C50_1 C51_1 C52_1 C61_1 175.0(10) . . . . ?
C51_1 C52_1 C53_1 C54_1 9.1(19) . . . . ?
C61_1 C52_1 C53_1 C54_1 -172.9(12) . . . . ?
C52_1 C53_1 C54_1 C49_1 -2(2) . . . . ?
C50_1 C49_1 C54_1 C53_1 -6.8(19) . . . . ?
C40_1 C49_1 C54_1 C53_1 169.7(13) . . . . ?
C47_1 C46_1 C55_1 C56_1 -160.6(11) . . . . ?
C45_1 C46_1 C55_1 C56_1 27.4(16) . . . . ?
C47_1 C46_1 C55_1 C60_1 24.7(16) . . . . ?
C45_1 C46_1 C55_1 C60_1 -147.3(13) . . . . ?
C60_1 C55_1 C56_1 C57_1 6.1(13) . . . . ?
C46_1 C55_1 C56_1 C57_1 -169.0(9) . . . . ?
C55_1 C56_1 C57_1 C58_1 -1.9(13) . . . . ?
C55_1 C56_1 C57_1 C67_1 173.9(9) . . . . ?
C56_1 C57_1 C58_1 C59_1 -3.6(14) . . . . ?
C67_1 C57_1 C58_1 C59_1 -180.0(9) . . . . ?
C56_1 C57_1 C58_1 C69_1 170.7(8) . . . . ?
C67_1 C57_1 C58_1 C69_1 -5.7(10) . . . . ?
C57_1 C58_1 C59_1 C60_1 4.3(14) . . . . ?
C69_1 C58_1 C59_1 C60_1 -168.5(9) . . . . ?
C58_1 C59_1 C60_1 C55_1 0.4(15) . . . . ?
C56_1 C55_1 C60_1 C59_1 -5.6(15) . . . . ?
C46_1 C55_1 C60_1 C59_1 169.4(10) . . . . ?
C51_1 C52_1 C61_1 C66_1 150.1(10) . . . . ?
C53_1 C52_1 C61_1 C66_1 -27.8(14) . . . . ?
C51_1 C52_1 C61_1 C62_1 -38.8(14) . . . . ?
C53_1 C52_1 C61_1 C62_1 143.3(10) . . . . ?
C66_1 C61_1 C62_1 C63_1 1.6(11) . . . . ?
C52_1 C61_1 C62_1 C63_1 -170.1(7) . . . . ?
C61_1 C62_1 C63_1 C64_1 0.4(13) . . . . ?
C61_1 C62_1 C63_1 C70_1 172.9(8) . . . . ?
C62_1 C63_1 C64_1 C65_1 -3.5(13) . . . . ?
C70_1 C63_1 C64_1 C65_1 -176.9(8) . . . . ?
C62_1 C63_1 C64_1 C68_1 173.7(8) . . . . ?
C70_1 C63_1 C64_1 C68_1 0.3(10) . . . . ?
C63_1 C64_1 C65_1 C66_1 4.5(13) . . . . ?
C68_1 C64_1 C65_1 C66_1 -172.3(8) . . . . ?
C64_1 C65_1 C66_1 C61_1 -2.6(14) . . . . ?
C62_1 C61_1 C66_1 C65_1 -0.5(12) . . . . ?
C52_1 C61_1 C66_1 C65_1 170.7(8) . . . . ?
C58_1 C57_1 C67_1 O1_1 -172.1(9) . . . . ?
C56_1 C57_1 C67_1 O1_1 11.9(17) . . . . ?
C58_1 C57_1 C67_1 C68_1 7.7(11) . . . . ?
C56_1 C57_1 C67_1 C68_1 -168.3(9) . . . . ?
O1_1 C67_1 C68_1 C69_1 173.7(9) . . . . ?
C57_1 C67_1 C68_1 C69_1 -6.1(10) . . . . ?
O1_1 C67_1 C68_1 C64_1 -78.1(11) . . . . ?
C57_1 C67_1 C68_1 C64_1 102.1(10) . . . . ?
C63_1 C64_1 C68_1 C67_1 -114.3(9) . . . . ?
C65_1 C64_1 C68_1 C67_1 62.7(13) . . . . ?
C63_1 C64_1 C68_1 C69_1 -3.8(10) . . . . ?
C65_1 C64_1 C68_1 C69_1 173.1(9) . . . . ?
C67_1 C68_1 C69_1 C70_1 119.2(8) . . . . ?
C64_1 C68_1 C69_1 C70_1 5.6(9) . . . . ?
C67_1 C68_1 C69_1 C58_1 2.8(9) . . . . ?
C64_1 C68_1 C69_1 C58_1 -110.8(7) . . . . ?
C59_1 C58_1 C69_1 C70_1 60.1(13) . . . . ?
C57_1 C58_1 C69_1 C70_1 -113.5(8) . . . . ?
C59_1 C58_1 C69_1 C68_1 175.2(9) . . . . ?
C57_1 C58_1 C69_1 C68_1 1.6(9) . . . . ?
C64_1 C63_1 C70_1 O2_1 -176.4(10) . . . . ?
C62_1 C63_1 C70_1 O2_1 10.2(16) . . . . ?
C64_1 C63_1 C70_1 C69_1 3.5(10) . . . . ?
C62_1 C63_1 C70_1 C69_1 -169.9(8) . . . . ?
C68_1 C69_1 C70_1 O2_1 174.1(9) . . . . ?
C58_1 C69_1 C70_1 O2_1 -71.4(11) . . . . ?
C68_1 C69_1 C70_1 C63_1 -5.8(10) . . . . ?
C58_1 C69_1 C70_1 C63_1 108.7(9) . . . . ?
C6_2 C1_2 C2_2 C3_2 -9.2(19) . . . . ?
C6_2 C1_2 C2_2 C7_2 153.0(14) . . . . ?
C7_2 C2_2 C3_2 C4_2 -155.1(15) . . . . ?
C1_2 C2_2 C3_2 C4_2 5.8(19) . . . . ?
C2_2 C3_2 C4_2 C5_2 7(2) . . . . ?
C3_2 C4_2 C5_2 C6_2 -16.6(19) . . . . ?
C3_2 C4_2 C5_2 C13_2 154.4(14) . . . . ?
C13_2 C5_2 C6_2 C1_2 -156.3(16) . . . . ?
C4_2 C5_2 C6_2 C1_2 13(2) . . . . ?
C2_2 C1_2 C6_2 C5_2 -2(3) . . . . ?
C3_2 C2_2 C7_2 C8_2 174.4(12) . . . . ?
C1_2 C2_2 C7_2 C8_2 14.7(18) . . . . ?
C3_2 C2_2 C7_2 C12_2 7(2) . . . . ?
C1_2 C2_2 C7_2 C12_2 -152.2(12) . . . . ?
C2_2 C7_2 C8_2 C9_2 -153.4(16) . . . . ?
C12_2 C7_2 C8_2 C9_2 15(2) . . . . ?
C7_2 C8_2 C9_2 C10_2 -6(2) . . . . ?
C8_2 C9_2 C10_2 C11_2 -5(2) . . . . ?
C8_2 C9_2 C10_2 C19_2 165.0(13) . . . . ?
C9_2 C10_2 C11_2 C12_2 4.4(19) . . . . ?
C19_2 C10_2 C11_2 C12_2 -165.0(13) . . . . ?
C10_2 C11_2 C12_2 C7_2 6(2) . . . . ?
C2_2 C7_2 C12_2 C11_2 154.3(13) . . . . ?
C8_2 C7_2 C12_2 C11_2 -15.1(16) . . . . ?
C6_2 C5_2 C13_2 C14_2 137.9(15) . . . . ?
C4_2 C5_2 C13_2 C14_2 -31.1(17) . . . . ?
C6_2 C5_2 C13_2 C18_2 -16.5(19) . . . . ?
C4_2 C5_2 C13_2 C18_2 174.5(11) . . . . ?
C18_2 C13_2 C14_2 C15_2 4.0(18) . . . . ?
C5_2 C13_2 C14_2 C15_2 -150.6(14) . . . . ?
C13_2 C14_2 C15_2 C16_2 3.7(19) . . . . ?
C14_2 C15_2 C16_2 C17_2 -11.8(17) . . . . ?
C14_2 C15_2 C16_2 C25_2 156.1(12) . . . . ?
C15_2 C16_2 C17_2 C18_2 13(2) . . . . ?
C25_2 C16_2 C17_2 C18_2 -153.9(14) . . . . ?
C16_2 C17_2 C18_2 C13_2 -6(2) . . . . ?
C14_2 C13_2 C18_2 C17_2 -3.2(18) . . . . ?
C5_2 C13_2 C18_2 C17_2 154.9(13) . . . . ?
C11_2 C10_2 C19_2 C20_2 140.8(16) . . . . ?
C9_2 C10_2 C19_2 C20_2 -27.8(18) . . . . ?
C11_2 C10_2 C19_2 C24_2 -28(2) . . . . ?
C9_2 C10_2 C19_2 C24_2 163.5(13) . . . . ?
C24_2 C19_2 C20_2 C21_2 5(2) . . . . ?
C10_2 C19_2 C20_2 C21_2 -164.6(14) . . . . ?
C19_2 C20_2 C21_2 C22_2 2(2) . . . . ?
C20_2 C21_2 C22_2 C23_2 -8(2) . . . . ?
C20_2 C21_2 C22_2 C31_2 161.2(14) . . . . ?
C21_2 C22_2 C23_2 C24_2 7(2) . . . . ?
C31_2 C22_2 C23_2 C24_2 -161.4(13) . . . . ?
C20_2 C19_2 C24_2 C23_2 -6(2) . . . . ?
C10_2 C19_2 C24_2 C23_2 162.8(13) . . . . ?
C22_2 C23_2 C24_2 C19_2 0(2) . . . . ?
C17_2 C16_2 C25_2 C30_2 31.3(18) . . . . ?
C15_2 C16_2 C25_2 C30_2 -135.6(13) . . . . ?
C17_2 C16_2 C25_2 C26_2 -156.8(14) . . . . ?
C15_2 C16_2 C25_2 C26_2 36.3(17) . . . . ?
C30_2 C25_2 C26_2 C27_2 3(2) . . . . ?
C16_2 C25_2 C26_2 C27_2 -169.0(12) . . . . ?
C25_2 C26_2 C27_2 C28_2 7(2) . . . . ?
C26_2 C27_2 C28_2 C37_2 158.7(14) . . . . ?
C26_2 C27_2 C28_2 C29_2 -11.5(18) . . . . ?
C37_2 C28_2 C29_2 C30_2 -164.5(12) . . . . ?
C27_2 C28_2 C29_2 C30_2 6.6(17) . . . . ?
C16_2 C25_2 C30_2 C29_2 164.8(12) . . . . ?
C26_2 C25_2 C30_2 C29_2 -7.5(19) . . . . ?
C28_2 C29_2 C30_2 C25_2 3(2) . . . . ?
C23_2 C22_2 C31_2 C32_2 -161.4(13) . . . . ?
C21_2 C22_2 C31_2 C32_2 30.1(19) . . . . ?
C23_2 C22_2 C31_2 C36_2 28(2) . . . . ?
C21_2 C22_2 C31_2 C36_2 -141.0(13) . . . . ?
C36_2 C31_2 C32_2 C33_2 9.4(18) . . . . ?
C22_2 C31_2 C32_2 C33_2 -161.8(11) . . . . ?
C31_2 C32_2 C33_2 C34_2 -1.8(16) . . . . ?
C32_2 C33_2 C34_2 C35_2 -8.1(15) . . . . ?
C32_2 C33_2 C34_2 C43_2 166.4(9) . . . . ?
C33_2 C34_2 C35_2 C36_2 9.8(16) . . . . ?
C43_2 C34_2 C35_2 C36_2 -164.5(10) . . . . ?
C32_2 C31_2 C36_2 C35_2 -7.7(18) . . . . ?
C22_2 C31_2 C36_2 C35_2 163.5(11) . . . . ?
C34_2 C35_2 C36_2 C31_2 -1.8(17) . . . . ?
C27_2 C28_2 C37_2 C42_2 171.1(12) . . . . ?
C29_2 C28_2 C37_2 C42_2 -19.6(17) . . . . ?
C27_2 C28_2 C37_2 C38_2 -9.8(19) . . . . ?
C29_2 C28_2 C37_2 C38_2 159.6(10) . . . . ?
C28_2 C37_2 C38_2 C39_2 -166.4(11) . . . . ?
C42_2 C37_2 C38_2 C39_2 12.9(14) . . . . ?
C37_2 C38_2 C39_2 C40_2 -4.1(17) . . . . ?
C38_2 C39_2 C40_2 C41_2 -7.4(16) . . . . ?
C38_2 C39_2 C40_2 C49_2 161.6(10) . . . . ?
C39_2 C40_2 C41_2 C42_2 9.1(15) . . . . ?
C49_2 C40_2 C41_2 C42_2 -160.3(10) . . . . ?
C40_2 C41_2 C42_2 C37_2 0.7(18) . . . . ?
C28_2 C37_2 C42_2 C41_2 167.8(12) . . . . ?
C38_2 C37_2 C42_2 C41_2 -11.5(16) . . . . ?
C35_2 C34_2 C43_2 C44_2 -163.0(12) . . . . ?
C33_2 C34_2 C43_2 C44_2 22.4(17) . . . . ?
C35_2 C34_2 C43_2 C48_2 25.3(14) . . . . ?
C33_2 C34_2 C43_2 C48_2 -149.3(10) . . . . ?
C34_2 C43_2 C44_2 C45_2 -168.5(11) . . . . ?
C48_2 C43_2 C44_2 C45_2 3.1(19) . . . . ?
C43_2 C44_2 C45_2 C46_2 -3(2) . . . . ?
C44_2 C45_2 C46_2 C47_2 0.3(18) . . . . ?
C44_2 C45_2 C46_2 C55_2 172.4(10) . . . . ?
C45_2 C46_2 C47_2 C48_2 1.5(18) . . . . ?
C55_2 C46_2 C47_2 C48_2 -171.0(10) . . . . ?
C46_2 C47_2 C48_2 C43_2 -1.2(17) . . . . ?
C44_2 C43_2 C48_2 C47_2 -1.1(16) . . . . ?
C34_2 C43_2 C48_2 C47_2 171.4(10) . . . . ?
C39_2 C40_2 C49_2 C50_2 -12.1(17) . . . . ?
C41_2 C40_2 C49_2 C50_2 156.1(11) . . . . ?
C39_2 C40_2 C49_2 C54_2 166.7(12) . . . . ?
C41_2 C40_2 C49_2 C54_2 -25.1(16) . . . . ?
C54_2 C49_2 C50_2 C51_2 10.2(18) . . . . ?
C40_2 C49_2 C50_2 C51_2 -170.9(12) . . . . ?
C49_2 C50_2 C51_2 C52_2 -3(2) . . . . ?
C50_2 C51_2 C52_2 C53_2 -5.7(18) . . . . ?
C50_2 C51_2 C52_2 C61_2 173.2(11) . . . . ?
C51_2 C52_2 C53_2 C54_2 6.8(16) . . . . ?
C61_2 C52_2 C53_2 C54_2 -172.1(10) . . . . ?
C50_2 C49_2 C54_2 C53_2 -9.1(17) . . . . ?
C40_2 C49_2 C54_2 C53_2 172.1(11) . . . . ?
C52_2 C53_2 C54_2 C49_2 0.9(18) . . . . ?
C45_2 C46_2 C55_2 C56_2 -24.8(15) . . . . ?
C47_2 C46_2 C55_2 C56_2 147.0(10) . . . . ?
C45_2 C46_2 C55_2 C60_2 163.4(11) . . . . ?
C47_2 C46_2 C55_2 C60_2 -24.9(13) . . . . ?
C60_2 C55_2 C56_2 C57_2 -0.4(14) . . . . ?
C46_2 C55_2 C56_2 C57_2 -172.3(9) . . . . ?
C55_2 C56_2 C57_2 C58_2 3.7(14) . . . . ?
C56_2 C57_2 C58_2 C59_2 -5.9(13) . . . . ?
C56_2 C57_2 C58_2 C67_2 170.6(9) . . . . ?
C57_2 C58_2 C59_2 C60_2 5.1(14) . . . . ?
C67_2 C58_2 C59_2 C60_2 -171.9(8) . . . . ?
C57_2 C58_2 C59_2 C69_2 177.3(8) . . . . ?
C67_2 C58_2 C59_2 C69_2 0.3(11) . . . . ?
C58_2 C59_2 C60_2 C55_2 -1.5(13) . . . . ?
C69_2 C59_2 C60_2 C55_2 -172.8(8) . . . . ?
C56_2 C55_2 C60_2 C59_2 -0.9(12) . . . . ?
C46_2 C55_2 C60_2 C59_2 171.3(8) . . . . ?
C51_2 C52_2 C61_2 C66_2 -152.9(11) . . . . ?
C53_2 C52_2 C61_2 C66_2 26.0(14) . . . . ?
C51_2 C52_2 C61_2 C62_2 21.2(14) . . . . ?
C53_2 C52_2 C61_2 C62_2 -160.0(9) . . . . ?
C66_2 C61_2 C62_2 C63_2 5.8(14) . . . . ?
C52_2 C61_2 C62_2 C63_2 -168.4(9) . . . . ?
C61_2 C62_2 C63_2 C64_2 -1.1(15) . . . . ?
C62_2 C63_2 C64_2 C65_2 -5.8(15) . . . . ?
C62_2 C63_2 C64_2 C68_2 171.3(9) . . . . ?
C63_2 C64_2 C65_2 C66_2 7.9(14) . . . . ?
C68_2 C64_2 C65_2 C66_2 -169.6(8) . . . . ?
C63_2 C64_2 C65_2 C70_2 -179.1(9) . . . . ?
C68_2 C64_2 C65_2 C70_2 3.4(11) . . . . ?
C62_2 C61_2 C66_2 C65_2 -3.6(14) . . . . ?
C52_2 C61_2 C66_2 C65_2 170.4(8) . . . . ?
C64_2 C65_2 C66_2 C61_2 -3.2(13) . . . . ?
C70_2 C65_2 C66_2 C61_2 -174.9(9) . . . . ?
C59_2 C58_2 C67_2 C70_2 119.5(9) . . . . ?
C57_2 C58_2 C67_2 C70_2 -57.2(14) . . . . ?
C59_2 C58_2 C67_2 C68_2 2.4(10) . . . . ?
C57_2 C58_2 C67_2 C68_2 -174.3(9) . . . . ?
C70_2 C67_2 C68_2 C64_2 -8.5(10) . . . . ?
C58_2 C67_2 C68_2 C64_2 106.6(8) . . . . ?
C70_2 C67_2 C68_2 C69_2 -119.1(8) . . . . ?
C58_2 C67_2 C68_2 C69_2 -4.0(9) . . . . ?
C63_2 C64_2 C68_2 C67_2 -174.0(10) . . . . ?
C65_2 C64_2 C68_2 C67_2 3.3(10) . . . . ?
C63_2 C64_2 C68_2 C69_2 -61.9(12) . . . . ?
C65_2 C64_2 C68_2 C69_2 115.4(9) . . . . ?
C58_2 C59_2 C69_2 O1_2 176.6(10) . . . . ?
C60_2 C59_2 C69_2 O1_2 -11.1(15) . . . . ?
C58_2 C59_2 C69_2 C68_2 -2.8(10) . . . . ?
C60_2 C59_2 C69_2 C68_2 169.4(8) . . . . ?
C67_2 C68_2 C69_2 O1_2 -175.2(10) . . . . ?
C64_2 C68_2 C69_2 O1_2 77.3(11) . . . . ?
C67_2 C68_2 C69_2 C59_2 4.3(10) . . . . ?
C64_2 C68_2 C69_2 C59_2 -103.3(9) . . . . ?
C64_2 C65_2 C70_2 O2_2 170.5(9) . . . . ?
C66_2 C65_2 C70_2 O2_2 -17.3(16) . . . . ?
C64_2 C65_2 C70_2 C67_2 -8.5(10) . . . . ?
C66_2 C65_2 C70_2 C67_2 163.7(9) . . . . ?
C68_2 C67_2 C70_2 O2_2 -168.4(9) . . . . ?
C58_2 C67_2 C70_2 O2_2 79.3(13) . . . . ?
C68_2 C67_2 C70_2 C65_2 10.6(10) . . . . ?
C58_2 C67_2 C70_2 C65_2 -101.8(9) . . . . ?

loop_
_exptl_oxdiff_crystal_face_indexfrac_h
_exptl_oxdiff_crystal_face_indexfrac_k
_exptl_oxdiff_crystal_face_indexfrac_l
_exptl_oxdiff_crystal_face_x
_exptl_oxdiff_crystal_face_y
_exptl_oxdiff_crystal_face_z
0.0006 -1.0010 -0.0026 -0.0010 -0.0093 0.0863
-0.0006 1.0010 0.0026 0.0010 0.0093 -0.0863
0.0001 -0.0003 0.9986 -0.0005 -0.0412 -0.0045
-0.0001 0.0003 -0.9986 0.0005 0.0412 0.0045
0.9993 -0.9985 -1.9975 -0.1489 0.0719 0.0934
0.9997 -0.9997 1.9967 -0.1507 -0.0931 0.0756
-0.9997 0.9997 -1.9967 0.1507 0.0931 -0.0756
0.9983 1.0030 0.0048 -0.1478 0.0081 -0.0881
-1.9974 -1.0044 -2.0042 0.2975 0.0757 0.0988
-0.9981 -1.0036 1.9923 0.1469 -0.0906 0.0792
-0.9993 0.9985 1.9975 0.1489 -0.0719 -0.0934
0.9995 -0.9991 -0.0004 -0.1498 -0.0106 0.0845
-0.0011 2.0018 1.0038 0.0015 -0.0226 -0.1771
